data_4074171
loop_
_publ_author_name
'Matsumoto, Tsuyoshi'
'Nakaya, Yukiko'
'Tatsumi, Kazuyuki'

_publ_section_title
;
 Synthesis of Oxo- and Sulfido-Bridged Germanium&#x2212;Ruthenium
 Complexes and Reactions on the Chalcogenido Bridges
;
_journal_issue 20
_journal_name_full Organometallics
_journal_page_first 4835
_journal_paper_doi 10.1021/om060449m
_journal_volume 25
_journal_year 2006
_chemical_formula_moiety 'C44 H52 Ge Ru S2'
_chemical_formula_sum 'C44 H52 Ge Ru S2'
_chemical_formula_weight 818.67
_space_group_IT_number 2
_symmetry_cell_setting triclinic
_symmetry_Int_Tables_number 2
_symmetry_space_group_name_Hall '-P 1'
_symmetry_space_group_name_H-M 'P -1'
_cell_angle_alpha 78.9538(13)
_cell_angle_beta 79.8165(13)
_cell_angle_gamma 69.499(4)
_cell_formula_units_Z 2
_cell_length_a 11.5964(16)
_cell_length_b 11.817(3)
_cell_length_c 15.5409(18)
_cell_measurement_reflns_used 12202
_cell_measurement_temperature 193.1
_cell_measurement_theta_max 27.5
_cell_measurement_theta_min 3.0
_cell_volume 1943.8(6)
_computing_cell_refinement D*TREK
_computing_data_collection D*TREK
_computing_data_reduction CrystalStructure
_computing_publication_material 'CrystalStructure 3.7.0'
_computing_structure_refinement CRYSTALS
_computing_structure_solution 'DIRDIF99 (PATTY)'
_diffrn_detector_area_resol_mean 6.10
_diffrn_measured_fraction_theta_full 0.991
_diffrn_measured_fraction_theta_max 0.991
_diffrn_measurement_device_type 'Rigaku Quantum'
_diffrn_measurement_method \w
_diffrn_radiation_type 'Mo K\a'
_diffrn_radiation_wavelength 0.71069
_diffrn_reflns_av_R_equivalents 0.031
_diffrn_reflns_limit_h_max 15
_diffrn_reflns_limit_h_min -15
_diffrn_reflns_limit_k_max 15
_diffrn_reflns_limit_k_min -14
_diffrn_reflns_limit_l_max 20
_diffrn_reflns_limit_l_min -20
_diffrn_reflns_number 28241
_diffrn_reflns_theta_full 27.55
_diffrn_reflns_theta_max 27.55
_exptl_absorpt_coefficient_mu 1.298
_exptl_absorpt_correction_T_max 0.949
_exptl_absorpt_correction_T_min 0.745
_exptl_absorpt_correction_type multi-scan
_exptl_absorpt_process_details 'Jacobson, R. (1998) Private communication'
_exptl_crystal_colour blue
_exptl_crystal_density_diffrn 1.399
_exptl_crystal_density_method 'not measured'
_exptl_crystal_description block
_exptl_crystal_F_000 848.00
_exptl_crystal_size_max 0.18
_exptl_crystal_size_mid 0.08
_exptl_crystal_size_min 0.04
_refine_diff_density_max 1.89
_refine_diff_density_min -0.80
_refine_ls_extinction_method none
_refine_ls_goodness_of_fit_ref 1.406
_refine_ls_hydrogen_treatment refall
_refine_ls_number_parameters 485
_refine_ls_number_reflns 8895
_refine_ls_R_factor_gt 0.0468
_refine_ls_shift/su_max 0.0000
_refine_ls_structure_factor_coef Fsqd
_refine_ls_weighting_details 'w = 1/[0.0001Fo^2^ + 1.0000\s(Fo^2^) + 0.5000]/(4Fo^2^)'
_refine_ls_weighting_scheme calc
_refine_ls_wR_factor_ref 0.0934
_reflns_number_gt 6320
_reflns_number_total 8895
_reflns_threshold_expression F^2^>2.0\s(F^2^)
_cod_data_source_file om060449msi20060523_080229.cif
_cod_data_source_block '_complex_1a'
_cod_database_code 4074171

loop_
_symmetry_equiv_pos_site_id
_symmetry_equiv_pos_as_xyz
1 +X,+Y,+Z
2 -X,-Y,-Z

loop_
_atom_site_label
_atom_site_type_symbol
_atom_site_fract_x
_atom_site_fract_y
_atom_site_fract_z
_atom_site_U_iso_or_equiv
_atom_site_adp_type
_atom_site_occupancy
_atom_site_symmetry_multiplicity
_atom_site_calc_flag
_atom_site_refinement_flags
Ru(1) Ru 0.08330(3) 1.12552(3) 0.33478(2) 0.02247(7) Uani 1.00 1 d .
Ge(1) Ge 0.20194(3) 0.87149(3) 0.25445(2) 0.01839(8) Uani 1.00 1 d .
S(1) S 0.10326(9) 1.06247(8) 0.19956(6) 0.0264(2) Uani 1.00 1 d .
S(2) S 0.21130(8) 0.93269(8) 0.37958(5) 0.0223(2) Uani 1.00 1 d .
C(1) C 0.3632(2) 0.7965(3) 0.1833(2) 0.0196(8) Uani 1.00 1 d .
C(2) C 0.4713(3) 0.8200(3) 0.1918(2) 0.0236(8) Uani 1.00 1 d .
C(3) C 0.5840(3) 0.7581(3) 0.1457(2) 0.0322(10) Uani 1.00 1 d .
C(4) C 0.5918(3) 0.6767(3) 0.0903(2) 0.0348(10) Uani 1.00 1 d .
C(5) C 0.4849(3) 0.6587(3) 0.0780(2) 0.0296(9) Uani 1.00 1 d .
C(6) C 0.3706(3) 0.7186(3) 0.1224(2) 0.0228(8) Uani 1.00 1 d .
C(7) C 0.4753(3) 0.9141(3) 0.2429(2) 0.0242(8) Uani 1.00 1 d .
C(8) C 0.5138(3) 0.8796(3) 0.3282(2) 0.0260(9) Uani 1.00 1 d .
C(9) C 0.5283(3) 0.9670(3) 0.3696(2) 0.0309(10) Uani 1.00 1 d .
C(10) C 0.5093(3) 1.0863(3) 0.3294(2) 0.0343(10) Uani 1.00 1 d .
C(11) C 0.4707(3) 1.1187(3) 0.2461(2) 0.0366(11) Uani 1.00 1 d .
C(12) C 0.4541(3) 1.0341(3) 0.2019(2) 0.0295(9) Uani 1.00 1 d .
C(13) C 0.5395(3) 0.7511(3) 0.3744(2) 0.0349(10) Uani 1.00 1 d .
C(14) C 0.5353(4) 1.1778(4) 0.3729(3) 0.0531(15) Uani 1.00 1 d .
C(15) C 0.4179(4) 1.0750(4) 0.1090(2) 0.0436(12) Uani 1.00 1 d .
C(16) C 0.2578(3) 0.7043(3) 0.0969(2) 0.0238(8) Uani 1.00 1 d .
C(17) C 0.2294(3) 0.5957(3) 0.1234(2) 0.0312(10) Uani 1.00 1 d .
C(18) C 0.1227(4) 0.5888(4) 0.0970(2) 0.0398(12) Uani 1.00 1 d .
C(19) C 0.0464(3) 0.6853(4) 0.0450(2) 0.0399(12) Uani 1.00 1 d .
C(20) C 0.0817(3) 0.7869(4) 0.0149(2) 0.0360(11) Uani 1.00 1 d .
C(21) C 0.1864(3) 0.7997(3) 0.0384(2) 0.0268(9) Uani 1.00 1 d .
C(22) C 0.3097(4) 0.4875(4) 0.1780(2) 0.0470(13) Uani 1.00 1 d .
C(23) C -0.0738(4) 0.6807(5) 0.0216(3) 0.0630(17) Uani 1.00 1 d .
C(24) C 0.2233(3) 0.9102(3) -0.0002(2) 0.0341(10) Uani 1.00 1 d .
C(25) C 0.1036(3) 0.7586(3) 0.2915(2) 0.0228(8) Uani 1.00 1 d .
C(26) C 0.1516(3) 0.6539(3) 0.3531(2) 0.0270(9) Uani 1.00 1 d .
C(27) C 0.0823(4) 0.5760(3) 0.3865(2) 0.0358(11) Uani 1.00 1 d .
C(28) C -0.0335(4) 0.6003(4) 0.3599(2) 0.0412(12) Uani 1.00 1 d .
C(29) C -0.0792(3) 0.7000(4) 0.3001(2) 0.0375(11) Uani 1.00 1 d .
C(30) C -0.0135(3) 0.7815(3) 0.2653(2) 0.0269(9) Uani 1.00 1 d .
C(31) C 0.2778(3) 0.6261(3) 0.3830(2) 0.0335(10) Uani 1.00 1 d .
C(32) C 0.3305(4) 0.5026(4) 0.4374(3) 0.0545(14) Uani 1.00 1 d .
C(33) C -0.0779(3) 0.8920(3) 0.2033(2) 0.0314(10) Uani 1.00 1 d .
C(34) C -0.1732(4) 0.9902(4) 0.2531(3) 0.0468(12) Uani 1.00 1 d .
C(35) C 0.1117(3) 1.2176(3) 0.4366(2) 0.0343(10) Uani 1.00 1 d .
C(36) C 0.1219(3) 1.2832(3) 0.3495(2) 0.0351(11) Uani 1.00 1 d .
C(37) C 0.0210(4) 1.3242(3) 0.2968(2) 0.0367(10) Uani 1.00 1 d .
C(38) C -0.0850(3) 1.2916(3) 0.3270(2) 0.0329(10) Uani 1.00 1 d .
C(39) C -0.0874(3) 1.2163(3) 0.4097(2) 0.0296(9) Uani 1.00 1 d .
C(40) C 0.0055(3) 1.1863(3) 0.4648(2) 0.0313(9) Uani 1.00 1 d .
C(41) C 0.2190(4) 1.1746(5) 0.4893(3) 0.0506(14) Uani 1.00 1 d .
C(42) C -0.1932(4) 1.3278(4) 0.2741(2) 0.0448(12) Uani 1.00 1 d .
C(43) C -0.1613(5) 1.3640(6) 0.1757(3) 0.0828(19) Uani 1.00 1 d .
C(44) C -0.2999(4) 1.4317(5) 0.3119(3) 0.0648(16) Uani 1.00 1 d .
H(1) H 0.6587 0.7729 0.1528 0.038 Uiso 1.00 1 c R
H(2) H 0.6713 0.6330 0.0603 0.040 Uiso 1.00 1 c R
H(3) H 0.4896 0.6031 0.0381 0.034 Uiso 1.00 1 c R
H(4) H 0.5528 0.9437 0.4287 0.038 Uiso 1.00 1 c R
H(5) H 0.4548 1.2024 0.2177 0.043 Uiso 1.00 1 c R
H(6) H 0.5725 0.6948 0.3312 0.043 Uiso 1.00 1 c R
H(7) H 0.4632 0.7410 0.4065 0.043 Uiso 1.00 1 c R
H(8) H 0.5995 0.7343 0.4154 0.043 Uiso 1.00 1 c R
H(9) H 0.5941 1.2109 0.3335 0.069 Uiso 1.00 1 c R
H(10) H 0.5696 1.1377 0.4276 0.069 Uiso 1.00 1 c R
H(11) H 0.4587 1.2435 0.3852 0.069 Uiso 1.00 1 c R
H(12) H 0.4925 1.0649 0.0674 0.052 Uiso 1.00 1 c R
H(13) H 0.3665 1.1602 0.1030 0.052 Uiso 1.00 1 c R
H(14) H 0.3723 1.0260 0.0971 0.052 Uiso 1.00 1 c R
H(15) H 0.1018 0.5145 0.1155 0.052 Uiso 1.00 1 c R
H(16) H 0.0316 0.8526 -0.0244 0.043 Uiso 1.00 1 c R
H(17) H 0.3720 0.4352 0.1394 0.057 Uiso 1.00 1 c R
H(18) H 0.2590 0.4422 0.2146 0.057 Uiso 1.00 1 c R
H(19) H 0.3500 0.5154 0.2153 0.057 Uiso 1.00 1 c R
H(20) H -0.0720 0.6935 -0.0421 0.083 Uiso 1.00 1 c R
H(21) H -0.1433 0.7443 0.0465 0.083 Uiso 1.00 1 c R
H(22) H -0.0828 0.6018 0.0454 0.083 Uiso 1.00 1 c R
H(23) H 0.3068 0.8848 -0.0308 0.040 Uiso 1.00 1 c R
H(24) H 0.1664 0.9622 -0.0415 0.040 Uiso 1.00 1 c R
H(25) H 0.2208 0.9549 0.0467 0.040 Uiso 1.00 1 c R
H(26) H 0.1151 0.5042 0.4285 0.043 Uiso 1.00 1 c R
H(27) H -0.0816 0.5465 0.3842 0.052 Uiso 1.00 1 c R
H(28) H -0.1590 0.7149 0.2808 0.049 Uiso 1.00 1 c R
H(29) H 0.3362 0.6311 0.3305 0.039 Uiso 1.00 1 c R
H(30) H 0.2711 0.6884 0.4180 0.039 Uiso 1.00 1 c R
H(31) H 0.4204 0.4759 0.4268 0.063 Uiso 1.00 1 c R
H(32) H 0.3041 0.5094 0.4995 0.063 Uiso 1.00 1 c R
H(33) H 0.3007 0.4437 0.4207 0.063 Uiso 1.00 1 c R
H(34) H -0.1193 0.8674 0.1647 0.038 Uiso 1.00 1 c R
H(35) H -0.0163 0.9254 0.1681 0.038 Uiso 1.00 1 c R
H(36) H -0.2530 0.9777 0.2616 0.052 Uiso 1.00 1 c R
H(37) H -0.1801 1.0699 0.2193 0.052 Uiso 1.00 1 c R
H(38) H -0.1474 0.9856 0.3100 0.052 Uiso 1.00 1 c R
H(39) H 0.1983 1.2999 0.3258 0.043 Uiso 1.00 1 c R
H(40) H 0.0262 1.3748 0.2401 0.038 Uiso 1.00 1 c R
H(41) H -0.1557 1.1844 0.4289 0.034 Uiso 1.00 1 c R
H(42) H -0.0047 1.1429 0.5237 0.035 Uiso 1.00 1 c R
H(43) H 0.2065 1.1141 0.5386 0.063 Uiso 1.00 1 c R
H(44) H 0.2948 1.1384 0.4520 0.063 Uiso 1.00 1 c R
H(45) H 0.2255 1.2432 0.5114 0.063 Uiso 1.00 1 c R
H(46) H -0.2216 1.2582 0.2809 0.051 Uiso 1.00 1 c R
H(47) H -0.0746 1.3211 0.1583 0.085 Uiso 1.00 1 c R
H(48) H -0.2125 1.3428 0.1427 0.085 Uiso 1.00 1 c R
H(49) H -0.1764 1.4513 0.1636 0.085 Uiso 1.00 1 c R
H(50) H -0.3483 1.4821 0.2652 0.073 Uiso 1.00 1 c R
H(51) H -0.3524 1.3980 0.3575 0.073 Uiso 1.00 1 c R
H(52) H -0.2664 1.4809 0.3371 0.073 Uiso 1.00 1 c R

loop_
_atom_site_aniso_label
_atom_site_aniso_U_11
_atom_site_aniso_U_22
_atom_site_aniso_U_33
_atom_site_aniso_U_12
_atom_site_aniso_U_13
_atom_site_aniso_U_23
Ru(1) 0.02502(16) 0.01733(14) 0.02290(13) -0.00643(12) 0.00341(11) -0.00449(11)
Ge(1) 0.01845(18) 0.01572(19) 0.01888(17) -0.00350(13) -0.00076(13) -0.00279(13)
S(1) 0.0335(4) 0.0177(4) 0.0207(4) 0.0004(3) -0.0045(3) -0.0013(3)
S(2) 0.0271(4) 0.0192(4) 0.0197(3) -0.0055(3) -0.0042(3) -0.0033(3)
C(1) 0.0195(16) 0.0203(17) 0.0160(14) -0.0041(13) -0.0005(12) -0.0014(12)
C(2) 0.0232(17) 0.0233(18) 0.0225(16) -0.0060(14) -0.0025(13) -0.0018(13)
C(3) 0.0215(18) 0.039(2) 0.0348(19) -0.0078(16) 0.0010(15) -0.0112(17)
C(4) 0.0232(19) 0.040(2) 0.036(2) -0.0013(17) 0.0018(15) -0.0157(18)
C(5) 0.0296(19) 0.027(2) 0.0284(18) -0.0020(16) 0.0001(15) -0.0126(15)
C(6) 0.0265(18) 0.0210(17) 0.0181(15) -0.0054(14) -0.0022(13) -0.0012(13)
C(7) 0.0162(16) 0.0266(19) 0.0293(17) -0.0080(14) 0.0027(13) -0.0063(14)
C(8) 0.0172(16) 0.0276(19) 0.0331(18) -0.0049(14) -0.0053(14) -0.0069(15)
C(9) 0.0223(18) 0.036(2) 0.0350(19) -0.0079(16) -0.0017(15) -0.0116(17)
C(10) 0.0268(19) 0.032(2) 0.048(2) -0.0123(17) 0.0057(17) -0.0181(18)
C(11) 0.029(2) 0.024(2) 0.053(2) -0.0090(16) 0.0048(18) -0.0064(18)
C(12) 0.0208(17) 0.028(2) 0.036(2) -0.0093(15) 0.0030(15) -0.0012(16)
C(13) 0.039(2) 0.031(2) 0.037(2) -0.0076(18) -0.0156(17) -0.0060(17)
C(14) 0.050(2) 0.054(3) 0.069(3) -0.027(2) 0.008(2) -0.035(2)
C(15) 0.050(2) 0.042(2) 0.039(2) -0.019(2) -0.0035(19) 0.0023(19)
C(16) 0.0243(17) 0.0258(18) 0.0222(16) -0.0083(14) 0.0030(13) -0.0101(14)
C(17) 0.037(2) 0.032(2) 0.0285(18) -0.0143(17) 0.0043(16) -0.0128(16)
C(18) 0.047(2) 0.044(2) 0.038(2) -0.028(2) 0.0098(19) -0.0171(19)
C(19) 0.030(2) 0.054(2) 0.044(2) -0.017(2) 0.0034(18) -0.025(2)
C(20) 0.0258(19) 0.047(2) 0.034(2) -0.0036(18) -0.0056(16) -0.0176(19)
C(21) 0.0286(18) 0.0282(19) 0.0219(16) -0.0053(15) 0.0007(14) -0.0104(14)
C(22) 0.070(3) 0.034(2) 0.038(2) -0.020(2) -0.007(2) -0.0002(19)
C(23) 0.039(2) 0.094(4) 0.074(3) -0.034(2) 0.001(2) -0.037(3)
C(24) 0.040(2) 0.034(2) 0.0244(18) -0.0086(18) -0.0078(16) 0.0008(16)
C(25) 0.0245(17) 0.0219(17) 0.0231(16) -0.0078(14) 0.0023(13) -0.0101(13)
C(26) 0.0302(19) 0.0200(18) 0.0308(18) -0.0096(15) 0.0044(15) -0.0085(14)
C(27) 0.044(2) 0.0208(19) 0.042(2) -0.0140(17) 0.0032(18) -0.0049(16)
C(28) 0.041(2) 0.034(2) 0.057(2) -0.0230(19) 0.012(2) -0.019(2)
C(29) 0.030(2) 0.040(2) 0.051(2) -0.0193(18) 0.0043(18) -0.020(2)
C(30) 0.0229(17) 0.032(2) 0.0281(17) -0.0098(15) 0.0029(14) -0.0137(15)
C(31) 0.037(2) 0.0218(19) 0.038(2) -0.0078(16) -0.0101(17) 0.0045(16)
C(32) 0.062(3) 0.033(2) 0.062(3) -0.010(2) -0.024(2) 0.013(2)
C(33) 0.0221(18) 0.042(2) 0.0297(18) -0.0066(16) -0.0031(14) -0.0125(17)
C(34) 0.031(2) 0.049(2) 0.049(2) -0.003(2) 0.0017(19) -0.005(2)
C(35) 0.033(2) 0.034(2) 0.040(2) -0.0041(17) -0.0024(17) -0.0291(18)
C(36) 0.037(2) 0.027(2) 0.045(2) -0.0168(17) 0.0125(18) -0.0158(18)
C(37) 0.059(2) 0.0081(16) 0.0282(18) -0.0014(17) 0.0144(18) -0.0025(14)
C(38) 0.035(2) 0.0181(18) 0.040(2) 0.0010(16) 0.0007(17) -0.0131(16)
C(39) 0.0242(18) 0.0248(19) 0.0357(19) -0.0053(15) 0.0075(15) -0.0102(16)
C(40) 0.037(2) 0.030(2) 0.0210(17) -0.0068(17) 0.0092(15) -0.0100(15)
C(41) 0.041(2) 0.066(3) 0.051(2) -0.014(2) -0.002(2) -0.032(2)
C(42) 0.045(2) 0.032(2) 0.050(2) 0.0029(19) -0.013(2) -0.012(2)
C(43) 0.074(4) 0.088(4) 0.049(3) 0.027(3) -0.025(2) -0.010(3)
C(44) 0.042(2) 0.061(3) 0.079(3) 0.013(2) -0.014(2) -0.029(3)

loop_
_atom_type_symbol
_atom_type_description
_atom_type_scat_dispersion_real
_atom_type_scat_dispersion_imag
_atom_type_scat_source
C C 0.003 0.002
;
International Tables for Crystallography
(1992, Vol. C, Tables 4.2.6.8 and 6.1.1.4)
;
H H 0.000 0.000
;
International Tables for Crystallography
(1992, Vol. C, Table 6.1.1.4)
;
S S 0.125 0.123
;
International Tables for Crystallography
(1992, Vol. C, Tables 4.2.6.8 and 6.1.1.4)
;
Ge Ge 0.155 1.800
;
International Tables for Crystallography
(1992, Vol. C, Tables 4.2.6.8 and 6.1.1.4)
;
Ru Ru -1.259 0.836
;
International Tables for Crystallography
(1992, Vol. C, Tables 4.2.6.8 and 6.1.1.4)
;

loop_
_geom_angle_atom_site_label_1
_geom_angle_atom_site_label_2
_geom_angle_atom_site_label_3
_geom_angle
S(1) Ru(1) S(2) 86.74(3)
S(1) Ru(1) C(35) 159.34(11)
S(1) Ru(1) C(36) 123.00(11)
S(1) Ru(1) C(37) 100.38(11)
S(1) Ru(1) C(38) 101.69(11)
S(1) Ru(1) C(39) 126.05(12)
S(1) Ru(1) C(40) 162.36(12)
S(2) Ru(1) C(35) 97.66(9)
S(2) Ru(1) C(36) 121.52(11)
S(2) Ru(1) C(37) 159.23(13)
S(2) Ru(1) C(38) 160.56(10)
S(2) Ru(1) C(39) 123.80(9)
S(2) Ru(1) C(40) 99.58(9)
C(35) Ru(1) C(36) 38.52(15)
C(35) Ru(1) C(37) 69.11(15)
C(35) Ru(1) C(38) 80.66(15)
C(35) Ru(1) C(39) 67.61(16)
C(35) Ru(1) C(40) 36.48(16)
C(36) Ru(1) C(37) 38.83(17)
C(36) Ru(1) C(38) 68.40(16)
C(36) Ru(1) C(39) 80.78(16)
C(36) Ru(1) C(40) 67.45(16)
C(37) Ru(1) C(38) 36.65(17)
C(37) Ru(1) C(39) 67.22(15)
C(37) Ru(1) C(40) 79.47(13)
C(38) Ru(1) C(39) 37.72(13)
C(38) Ru(1) C(40) 67.56(13)
C(39) Ru(1) C(40) 37.53(15)
S(1) Ge(1) S(2) 90.49(3)
S(1) Ge(1) C(1) 113.32(9)
S(1) Ge(1) C(25) 117.55(9)
S(2) Ge(1) C(1) 116.79(11)
S(2) Ge(1) C(25) 104.41(10)
C(1) Ge(1) C(25) 112.35(14)
Ru(1) S(1) Ge(1) 90.77(3)
Ru(1) S(2) Ge(1) 90.81(3)
Ge(1) C(1) C(2) 121.4(2)
Ge(1) C(1) C(6) 120.2(2)
C(2) C(1) C(6) 118.4(2)
C(1) C(2) C(3) 119.3(3)
C(1) C(2) C(7) 124.9(2)
C(3) C(2) C(7) 115.7(3)
C(2) C(3) C(4) 121.7(4)
C(3) C(4) C(5) 119.1(3)
C(4) C(5) C(6) 121.1(4)
C(1) C(6) C(5) 120.0(3)
C(1) C(6) C(16) 122.7(2)
C(5) C(6) C(16) 117.1(3)
C(2) C(7) C(8) 120.6(3)
C(2) C(7) C(12) 119.4(3)
C(8) C(7) C(12) 119.6(4)
C(7) C(8) C(9) 118.9(3)
C(7) C(8) C(13) 121.5(4)
C(9) C(8) C(13) 119.6(3)
C(8) C(9) C(10) 122.3(3)
C(9) C(10) C(11) 118.0(4)
C(9) C(10) C(14) 121.4(4)
C(11) C(10) C(14) 120.5(3)
C(10) C(11) C(12) 121.9(3)
C(7) C(12) C(11) 119.3(3)
C(7) C(12) C(15) 121.9(4)
C(11) C(12) C(15) 118.7(3)
C(6) C(16) C(17) 121.6(2)
C(6) C(16) C(21) 117.9(3)
C(17) C(16) C(21) 120.3(3)
C(16) C(17) C(18) 118.4(3)
C(16) C(17) C(22) 122.2(4)
C(18) C(17) C(22) 119.5(4)
C(17) C(18) C(19) 121.9(4)
C(18) C(19) C(20) 118.2(4)
C(18) C(19) C(23) 121.7(4)
C(20) C(19) C(23) 120.1(3)
C(19) C(20) C(21) 122.8(3)
C(16) C(21) C(20) 118.1(3)
C(16) C(21) C(24) 121.7(3)
C(20) C(21) C(24) 120.2(3)
Ge(1) C(25) C(26) 117.1(3)
Ge(1) C(25) C(30) 123.9(2)
C(26) C(25) C(30) 118.8(3)
C(25) C(26) C(27) 119.7(3)
C(25) C(26) C(31) 120.3(3)
C(27) C(26) C(31) 120.0(3)
C(26) C(27) C(28) 120.6(3)
C(27) C(28) C(29) 119.9(4)
C(28) C(29) C(30) 121.6(4)
C(25) C(30) C(29) 119.4(3)
C(25) C(30) C(33) 124.4(3)
C(29) C(30) C(33) 116.2(3)
C(26) C(31) C(32) 116.6(4)
C(30) C(33) C(34) 111.8(3)
Ru(1) C(35) C(36) 67.4(2)
Ru(1) C(35) C(40) 71.5(2)
Ru(1) C(35) C(41) 126.8(3)
C(36) C(35) C(40) 117.3(3)
C(36) C(35) C(41) 119.9(4)
C(40) C(35) C(41) 122.5(3)
Ru(1) C(36) C(35) 74.1(2)
Ru(1) C(36) C(37) 73.3(2)
C(35) C(36) C(37) 121.2(4)
Ru(1) C(37) C(36) 67.9(2)
Ru(1) C(37) C(38) 73.2(2)
C(36) C(37) C(38) 120.0(3)
Ru(1) C(38) C(37) 70.17(19)
Ru(1) C(38) C(39) 67.80(18)
Ru(1) C(38) C(42) 131.2(3)
C(37) C(38) C(39) 117.5(3)
C(37) C(38) C(42) 123.1(3)
C(39) C(38) C(42) 119.3(3)
Ru(1) C(39) C(38) 74.5(2)
Ru(1) C(39) C(40) 73.6(2)
C(38) C(39) C(40) 122.2(4)
Ru(1) C(40) C(35) 72.0(2)
Ru(1) C(40) C(39) 68.9(2)
C(35) C(40) C(39) 121.1(3)
C(38) C(42) C(43) 114.0(4)
C(38) C(42) C(44) 109.5(4)
C(43) C(42) C(44) 110.0(3)
C(2) C(3) H(1) 119.1
C(4) C(3) H(1) 119.1
C(3) C(4) H(2) 120.4
C(5) C(4) H(2) 120.5
C(4) C(5) H(3) 119.4
C(6) C(5) H(3) 119.5
C(8) C(9) H(4) 118.8
C(10) C(9) H(4) 118.9
C(10) C(11) H(5) 119.1
C(12) C(11) H(5) 119.1
C(8) C(13) H(6) 109.5
C(8) C(13) H(7) 109.5
C(8) C(13) H(8) 109.5
H(6) C(13) H(7) 109.5
H(6) C(13) H(8) 109.5
H(7) C(13) H(8) 109.5
C(10) C(14) H(9) 109.4
C(10) C(14) H(10) 109.5
C(10) C(14) H(11) 109.5
H(9) C(14) H(10) 109.5
H(9) C(14) H(11) 109.5
H(10) C(14) H(11) 109.5
C(12) C(15) H(12) 109.0
C(12) C(15) H(13) 109.7
C(12) C(15) H(14) 109.7
H(12) C(15) H(13) 109.5
H(12) C(15) H(14) 109.5
H(13) C(15) H(14) 109.5
C(17) C(18) H(15) 119.0
C(19) C(18) H(15) 119.1
C(19) C(20) H(16) 118.6
C(21) C(20) H(16) 118.6
C(17) C(22) H(17) 109.5
C(17) C(22) H(18) 109.6
C(17) C(22) H(19) 109.4
H(17) C(22) H(18) 109.5
H(17) C(22) H(19) 109.5
H(18) C(22) H(19) 109.5
C(19) C(23) H(20) 109.4
C(19) C(23) H(21) 109.4
C(19) C(23) H(22) 109.6
H(20) C(23) H(21) 109.5
H(20) C(23) H(22) 109.5
H(21) C(23) H(22) 109.5
C(21) C(24) H(23) 109.4
C(21) C(24) H(24) 109.5
C(21) C(24) H(25) 109.5
H(23) C(24) H(24) 109.5
H(23) C(24) H(25) 109.5
H(24) C(24) H(25) 109.5
C(26) C(27) H(26) 119.7
C(28) C(27) H(26) 119.7
C(27) C(28) H(27) 120.0
C(29) C(28) H(27) 120.1
C(28) C(29) H(28) 119.2
C(30) C(29) H(28) 119.2
C(26) C(31) H(29) 107.7
C(26) C(31) H(30) 107.7
C(32) C(31) H(29) 107.6
C(32) C(31) H(30) 107.7
H(29) C(31) H(30) 109.5
C(31) C(32) H(31) 109.5
C(31) C(32) H(32) 109.4
C(31) C(32) H(33) 109.5
H(31) C(32) H(32) 109.5
H(31) C(32) H(33) 109.5
H(32) C(32) H(33) 109.5
C(30) C(33) H(34) 108.9
C(30) C(33) H(35) 108.9
C(34) C(33) H(34) 108.9
C(34) C(33) H(35) 108.9
H(34) C(33) H(35) 109.5
C(33) C(34) H(36) 109.4
C(33) C(34) H(37) 109.6
C(33) C(34) H(38) 109.4
H(36) C(34) H(37) 109.5
H(36) C(34) H(38) 109.5
H(37) C(34) H(38) 109.5
Ru(1) C(36) H(39) 124.8
C(35) C(36) H(39) 119.2
C(37) C(36) H(39) 119.6
Ru(1) C(37) H(40) 131.9
C(36) C(37) H(40) 120.3
C(38) C(37) H(40) 119.7
Ru(1) C(39) H(41) 124.7
C(38) C(39) H(41) 119.0
C(40) C(39) H(41) 118.7
Ru(1) C(40) H(42) 133.1
C(35) C(40) H(42) 119.3
C(39) C(40) H(42) 119.6
C(35) C(41) H(43) 109.6
C(35) C(41) H(44) 109.4
C(35) C(41) H(45) 109.4
H(43) C(41) H(44) 109.5
H(43) C(41) H(45) 109.5
H(44) C(41) H(45) 109.5
C(38) C(42) H(46) 107.9
C(43) C(42) H(46) 107.6
C(44) C(42) H(46) 107.7
C(42) C(43) H(47) 109.4
C(42) C(43) H(48) 109.6
C(42) C(43) H(49) 109.4
H(47) C(43) H(48) 109.5
H(47) C(43) H(49) 109.5
H(48) C(43) H(49) 109.5
C(42) C(44) H(50) 109.6
C(42) C(44) H(51) 109.5
C(42) C(44) H(52) 109.3
H(50) C(44) H(51) 109.5
H(50) C(44) H(52) 109.5
H(51) C(44) H(52) 109.5

loop_
_geom_bond_atom_site_label_1
_geom_bond_atom_site_label_2
_geom_bond_distance
Ru(1) S(1) 2.3091(10)
Ru(1) S(2) 2.2954(8)
Ru(1) C(35) 2.212(5)
Ru(1) C(36) 2.122(4)
Ru(1) C(37) 2.194(3)
Ru(1) C(38) 2.232(3)
Ru(1) C(39) 2.145(3)
Ru(1) C(40) 2.206(3)
Ge(1) S(1) 2.2201(8)
Ge(1) S(2) 2.2327(9)
Ge(1) C(1) 1.997(2)
Ge(1) C(25) 1.987(4)
C(1) C(2) 1.408(5)
C(1) C(6) 1.415(5)
C(2) C(3) 1.399(4)
C(2) C(7) 1.502(6)
C(3) C(4) 1.380(6)
C(4) C(5) 1.378(6)
C(5) C(6) 1.393(4)
C(6) C(16) 1.503(5)
C(7) C(8) 1.413(5)
C(7) C(12) 1.394(5)
C(8) C(9) 1.388(6)
C(8) C(13) 1.501(5)
C(9) C(10) 1.385(5)
C(10) C(11) 1.384(6)
C(10) C(14) 1.515(8)
C(11) C(12) 1.398(7)
C(12) C(15) 1.515(5)
C(16) C(17) 1.404(6)
C(16) C(21) 1.416(4)
C(17) C(18) 1.403(7)
C(17) C(22) 1.500(5)
C(18) C(19) 1.389(5)
C(19) C(20) 1.374(7)
C(19) C(23) 1.523(8)
C(20) C(21) 1.392(6)
C(21) C(24) 1.499(6)
C(25) C(26) 1.418(4)
C(25) C(30) 1.408(5)
C(26) C(27) 1.396(6)
C(26) C(31) 1.520(6)
C(27) C(28) 1.391(6)
C(28) C(29) 1.360(5)
C(29) C(30) 1.402(6)
C(30) C(33) 1.511(4)
C(31) C(32) 1.518(5)
C(33) C(34) 1.520(5)
C(35) C(36) 1.432(5)
C(35) C(40) 1.383(6)
C(35) C(41) 1.495(6)
C(36) C(37) 1.436(6)
C(37) C(38) 1.392(6)
C(38) C(39) 1.417(5)
C(38) C(42) 1.513(6)
C(39) C(40) 1.401(5)
C(42) C(43) 1.521(6)
C(42) C(44) 1.530(6)
C(3) H(1) 0.970
C(4) H(2) 0.970
C(5) H(3) 0.970
C(9) H(4) 0.970
C(11) H(5) 0.970
C(13) H(6) 0.970
C(13) H(7) 0.970
C(13) H(8) 0.970
C(14) H(9) 0.970
C(14) H(10) 0.970
C(14) H(11) 0.970
C(15) H(12) 0.970
C(15) H(13) 0.970
C(15) H(14) 0.970
C(18) H(15) 0.970
C(20) H(16) 0.970
C(22) H(17) 0.970
C(22) H(18) 0.970
C(22) H(19) 0.970
C(23) H(20) 0.970
C(23) H(21) 0.970
C(23) H(22) 0.970
C(24) H(23) 0.970
C(24) H(24) 0.970
C(24) H(25) 0.970
C(27) H(26) 0.970
C(28) H(27) 0.970
C(29) H(28) 0.970
C(31) H(29) 0.970
C(31) H(30) 0.970
C(32) H(31) 0.970
C(32) H(32) 0.970
C(32) H(33) 0.970
C(33) H(34) 0.970
C(33) H(35) 0.970
C(34) H(36) 0.970
C(34) H(37) 0.970
C(34) H(38) 0.970
C(36) H(39) 0.970
C(37) H(40) 0.970
C(39) H(41) 0.970
C(40) H(42) 0.970
C(41) H(43) 0.970
C(41) H(44) 0.970
C(41) H(45) 0.970
C(42) H(46) 0.970
C(43) H(47) 0.970
C(43) H(48) 0.970
C(43) H(49) 0.970
C(44) H(50) 0.970
C(44) H(51) 0.970
C(44) H(52) 0.970

loop_
_geom_contact_atom_site_label_1
_geom_contact_atom_site_label_2
_geom_contact_distance
_geom_contact_site_symmetry_2
Ru(1) Ge(1) 3.2247(9) .
Ru(1) C(41) 3.330(5) .
Ru(1) C(42) 3.423(4) .
Ge(1) Ru(1) 3.2247(9) .
Ge(1) C(2) 2.983(3) .
Ge(1) C(6) 2.971(3) .
Ge(1) C(7) 3.349(4) .
Ge(1) C(16) 3.273(3) .
Ge(1) C(26) 2.921(3) .
Ge(1) C(30) 3.008(4) .
Ge(1) C(31) 3.128(3) .
Ge(1) C(33) 3.392(4) .
S(1) S(2) 3.1620(11) .
S(1) C(1) 3.525(3) .
S(1) C(33) 3.369(5) .
S(1) C(34) 3.522(5) .
S(1) C(37) 3.460(4) .
S(1) C(38) 3.522(3) .
S(2) S(1) 3.1620(11) .
S(2) C(7) 3.368(3) .
S(2) C(8) 3.316(3) .
S(2) C(25) 3.338(4) .
S(2) C(31) 3.421(4) .
S(2) C(35) 3.393(4) .
S(2) C(40) 3.438(3) .
C(1) S(1) 3.525(3) .
C(1) C(3) 2.422(5) .
C(1) C(4) 2.814(4) .
C(1) C(5) 2.432(4) .
C(1) C(7) 2.581(6) .
C(1) C(8) 3.538(6) .
C(1) C(12) 3.401(6) .
C(1) C(15) 3.510(6) .
C(1) C(16) 2.561(6) .
C(1) C(17) 3.584(6) .
C(1) C(21) 3.289(5) .
C(1) C(24) 3.348(5) .
C(1) C(25) 3.310(5) .
C(1) C(31) 3.546(4) .
C(2) Ge(1) 2.983(3) .
C(2) C(4) 2.427(5) .
C(2) C(5) 2.786(6) .
C(2) C(6) 2.425(6) .
C(2) C(8) 2.533(5) .
C(2) C(12) 2.501(6) .
C(2) C(13) 2.967(5) .
C(2) C(15) 2.934(5) .
C(3) C(1) 2.422(5) .
C(3) C(5) 2.377(7) .
C(3) C(6) 2.769(6) .
C(3) C(7) 2.456(5) .
C(3) C(8) 3.269(5) .
C(3) C(12) 3.294(5) .
C(3) C(13) 3.489(5) .
C(3) C(15) 3.546(5) .
C(4) C(1) 2.814(4) .
C(4) C(2) 2.427(5) .
C(4) C(6) 2.413(5) .
C(5) C(1) 2.432(4) .
C(5) C(2) 2.786(6) .
C(5) C(3) 2.377(7) .
C(5) C(16) 2.471(5) .
C(5) C(17) 3.231(6) .
C(5) C(21) 3.385(5) .
C(5) C(22) 3.346(6) .
C(6) Ge(1) 2.971(3) .
C(6) C(2) 2.425(6) .
C(6) C(3) 2.769(6) .
C(6) C(4) 2.413(5) .
C(6) C(17) 2.537(6) .
C(6) C(21) 2.501(5) .
C(6) C(22) 2.989(6) .
C(6) C(24) 2.909(4) .
C(7) Ge(1) 3.349(4) .
C(7) S(2) 3.368(3) .
C(7) C(1) 2.581(6) .
C(7) C(3) 2.456(5) .
C(7) C(9) 2.412(6) .
C(7) C(10) 2.812(6) .
C(7) C(11) 2.410(6) .
C(7) C(13) 2.543(4) .
C(7) C(15) 2.544(5) .
C(8) S(2) 3.316(3) .
C(8) C(1) 3.538(6) .
C(8) C(2) 2.533(5) .
C(8) C(3) 3.269(5) .
C(8) C(10) 2.429(6) .
C(8) C(11) 2.777(5) .
C(8) C(12) 2.426(4) .
C(9) C(7) 2.412(6) .
C(9) C(11) 2.373(5) .
C(9) C(12) 2.772(5) .
C(9) C(13) 2.497(6) .
C(9) C(14) 2.531(7) .
C(10) C(7) 2.812(6) .
C(10) C(8) 2.429(6) .
C(10) C(12) 2.432(6) .
C(10) C(34) 3.506(5) 65501
C(11) C(7) 2.410(6) .
C(11) C(8) 2.777(5) .
C(11) C(9) 2.373(5) .
C(11) C(14) 2.518(8) .
C(11) C(15) 2.507(7) .
C(12) C(1) 3.401(6) .
C(12) C(2) 2.501(6) .
C(12) C(3) 3.294(5) .
C(12) C(8) 2.426(4) .
C(12) C(9) 2.772(5) .
C(12) C(10) 2.432(6) .
C(13) C(2) 2.967(5) .
C(13) C(3) 3.489(5) .
C(13) C(7) 2.543(4) .
C(13) C(9) 2.497(6) .
C(14) C(9) 2.531(7) .
C(14) C(11) 2.518(8) .
C(15) C(1) 3.510(6) .
C(15) C(2) 2.934(5) .
C(15) C(3) 3.546(5) .
C(15) C(7) 2.544(5) .
C(15) C(11) 2.507(7) .
C(16) Ge(1) 3.273(3) .
C(16) C(1) 2.561(6) .
C(16) C(5) 2.471(5) .
C(16) C(18) 2.410(7) .
C(16) C(19) 2.804(6) .
C(16) C(20) 2.407(5) .
C(16) C(22) 2.542(5) .
C(16) C(24) 2.546(5) .
C(16) C(25) 3.284(4) .
C(17) C(1) 3.584(6) .
C(17) C(5) 3.231(6) .
C(17) C(6) 2.537(6) .
C(17) C(19) 2.441(5) .
C(17) C(20) 2.781(5) .
C(17) C(21) 2.445(5) .
C(17) C(25) 3.359(5) .
C(17) C(30) 3.599(4) .
C(18) C(16) 2.410(7) .
C(18) C(20) 2.371(6) .
C(18) C(21) 2.787(6) .
C(18) C(22) 2.508(6) .
C(18) C(23) 2.544(6) .
C(18) C(30) 3.581(5) .
C(19) C(16) 2.804(6) .
C(19) C(17) 2.441(5) .
C(19) C(21) 2.429(7) .
C(19) C(33) 3.561(6) .
C(19) C(43) 3.534(6) 57502
C(20) C(16) 2.407(5) .
C(20) C(17) 2.781(5) .
C(20) C(18) 2.371(6) .
C(20) C(23) 2.512(8) .
C(20) C(24) 2.506(7) .
C(20) C(33) 3.377(5) .
C(20) C(43) 3.566(7) 57502
C(21) C(1) 3.289(5) .
C(21) C(5) 3.385(5) .
C(21) C(6) 2.501(5) .
C(21) C(17) 2.445(5) .
C(21) C(18) 2.787(6) .
C(21) C(19) 2.429(7) .
C(22) C(5) 3.346(6) .
C(22) C(6) 2.989(6) .
C(22) C(16) 2.542(5) .
C(22) C(18) 2.508(6) .
C(22) C(26) 3.520(5) .
C(23) C(18) 2.544(6) .
C(23) C(20) 2.512(8) .
C(24) C(1) 3.348(5) .
C(24) C(6) 2.909(4) .
C(24) C(16) 2.546(5) .
C(24) C(20) 2.506(7) .
C(25) S(2) 3.338(4) .
C(25) C(1) 3.310(5) .
C(25) C(16) 3.284(4) .
C(25) C(17) 3.359(5) .
C(25) C(27) 2.433(5) .
C(25) C(28) 2.807(6) .
C(25) C(29) 2.426(6) .
C(25) C(31) 2.549(5) .
C(25) C(33) 2.582(4) .
C(25) C(34) 3.471(5) .
C(26) Ge(1) 2.921(3) .
C(26) C(22) 3.520(5) .
C(26) C(28) 2.421(6) .
C(26) C(29) 2.779(6) .
C(26) C(30) 2.433(4) .
C(26) C(32) 2.585(5) .
C(26) C(40) 3.565(5) 57602
C(27) C(25) 2.433(5) .
C(27) C(29) 2.381(5) .
C(27) C(30) 2.788(4) .
C(27) C(31) 2.527(7) .
C(27) C(32) 2.909(7) .
C(27) C(36) 3.475(6) 54501
C(28) C(25) 2.807(6) .
C(28) C(26) 2.421(6) .
C(28) C(30) 2.412(5) .
C(28) C(36) 3.567(5) 54501
C(28) C(37) 3.402(6) 54501
C(29) C(25) 2.426(6) .
C(29) C(26) 2.779(6) .
C(29) C(27) 2.381(5) .
C(29) C(33) 2.474(5) .
C(29) C(34) 3.191(6) .
C(30) Ge(1) 3.008(4) .
C(30) C(17) 3.599(4) .
C(30) C(18) 3.581(5) .
C(30) C(26) 2.433(4) .
C(30) C(27) 2.788(4) .
C(30) C(28) 2.412(5) .
C(30) C(34) 2.509(5) .
C(31) Ge(1) 3.128(3) .
C(31) S(2) 3.421(4) .
C(31) C(1) 3.546(4) .
C(31) C(25) 2.549(5) .
C(31) C(27) 2.527(7) .
C(32) C(26) 2.585(5) .
C(32) C(27) 2.909(7) .
C(33) Ge(1) 3.392(4) .
C(33) S(1) 3.369(5) .
C(33) C(19) 3.561(6) .
C(33) C(20) 3.377(5) .
C(33) C(25) 2.582(4) .
C(33) C(29) 2.474(5) .
C(34) S(1) 3.522(5) .
C(34) C(10) 3.506(5) 45501
C(34) C(25) 3.471(5) .
C(34) C(29) 3.191(6) .
C(34) C(30) 2.509(5) .
C(35) S(2) 3.393(4) .
C(35) C(37) 2.499(5) .
C(35) C(38) 2.876(6) .
C(35) C(39) 2.424(6) .
C(36) C(27) 3.475(6) 56501
C(36) C(28) 3.567(5) 56501
C(36) C(38) 2.449(6) .
C(36) C(39) 2.765(6) .
C(36) C(40) 2.404(5) .
C(36) C(41) 2.534(6) .
C(37) S(1) 3.460(4) .
C(37) C(28) 3.402(6) 56501
C(37) C(35) 2.499(5) .
C(37) C(39) 2.402(5) .
C(37) C(40) 2.813(4) .
C(37) C(42) 2.555(7) .
C(37) C(43) 2.933(8) .
C(37) C(44) 3.466(6) .
C(38) S(1) 3.522(3) .
C(38) C(35) 2.876(6) .
C(38) C(36) 2.449(6) .
C(38) C(40) 2.468(5) .
C(38) C(43) 2.545(6) .
C(38) C(44) 2.485(5) .
C(39) C(35) 2.424(6) .
C(39) C(36) 2.765(6) .
C(39) C(37) 2.402(5) .
C(39) C(42) 2.530(5) .
C(39) C(44) 3.210(6) .
C(40) S(2) 3.438(3) .
C(40) C(26) 3.565(5) 57602
C(40) C(36) 2.404(5) .
C(40) C(37) 2.813(4) .
C(40) C(38) 2.468(5) .
C(40) C(41) 2.523(7) .
C(41) Ru(1) 3.330(5) .
C(41) C(36) 2.534(6) .
C(41) C(40) 2.523(7) .
C(42) Ru(1) 3.423(4) .
C(42) C(37) 2.555(7) .
C(42) C(39) 2.530(5) .
C(43) C(19) 3.534(6) 57502
C(43) C(20) 3.566(7) 57502
C(43) C(37) 2.933(8) .
C(43) C(38) 2.545(6) .
C(43) C(44) 2.499(7) .
C(44) C(37) 3.466(6) .
C(44) C(38) 2.485(5) .
C(44) C(39) 3.210(6) .
C(44) C(43) 2.499(7) .
Ru(1) H(39) 2.792 .
Ru(1) H(40) 2.932 .
Ru(1) H(41) 2.813 .
Ru(1) H(42) 2.955 .
Ru(1) H(44) 3.362 .
Ru(1) H(46) 3.511 .
Ru(1) H(47) 3.549 .
Ge(1) H(14) 3.510 .
Ge(1) H(25) 3.182 .
Ge(1) H(29) 2.856 .
Ge(1) H(30) 3.030 .
Ge(1) H(35) 2.891 .
S(1) H(14) 3.165 .
S(1) H(16) 3.197 57502
S(1) H(20) 3.364 57502
S(1) H(25) 2.813 .
S(1) H(35) 2.627 .
S(1) H(37) 3.218 .
S(1) H(38) 3.422 .
S(1) H(47) 3.051 .
S(2) H(7) 3.045 .
S(2) H(29) 3.524 .
S(2) H(30) 2.694 .
S(2) H(41) 3.092 57602
S(2) H(42) 2.917 57602
S(2) H(43) 3.550 .
S(2) H(44) 3.346 .
C(1) H(1) 3.295 .
C(1) H(3) 3.306 .
C(1) H(6) 3.390 .
C(1) H(14) 2.814 .
C(1) H(19) 3.317 .
C(1) H(23) 3.398 .
C(1) H(25) 2.879 .
C(1) H(29) 2.759 .
C(2) H(1) 2.054 .
C(2) H(2) 3.301 .
C(2) H(6) 2.592 .
C(2) H(7) 3.282 .
C(2) H(12) 3.218 .
C(2) H(14) 2.583 .
C(2) H(29) 3.391 .
C(3) H(2) 2.049 .
C(3) H(3) 3.253 .
C(3) H(6) 2.828 .
C(3) H(12) 3.438 .
C(3) H(14) 3.304 .
C(3) H(21) 3.227 65501
C(3) H(50) 3.332 64501
C(4) H(1) 2.036 .
C(4) H(3) 2.038 .
C(4) H(12) 3.489 67502
C(4) H(13) 3.301 67502
C(4) H(21) 3.363 65501
C(4) H(22) 3.532 65501
C(4) H(49) 3.244 64501
C(4) H(50) 3.211 64501
C(5) H(1) 3.251 .
C(5) H(2) 2.049 .
C(5) H(17) 3.259 .
C(5) H(19) 3.027 .
C(5) H(23) 3.147 .
C(6) H(2) 3.290 .
C(6) H(3) 2.052 .
C(6) H(14) 3.585 .
C(6) H(17) 3.303 .
C(6) H(19) 2.619 .
C(6) H(23) 2.808 .
C(6) H(25) 2.875 .
C(6) H(29) 3.200 .
C(7) H(1) 2.573 .
C(7) H(4) 3.286 .
C(7) H(5) 3.282 .
C(7) H(6) 2.647 .
C(7) H(7) 2.958 .
C(7) H(8) 3.289 .
C(7) H(12) 2.975 .
C(7) H(13) 3.279 .
C(7) H(14) 2.647 .
C(7) H(36) 3.556 65501
C(8) H(1) 3.171 .
C(8) H(4) 2.041 .
C(8) H(6) 2.040 .
C(8) H(7) 2.040 .
C(8) H(8) 2.041 .
C(8) H(36) 3.236 65501
C(9) H(4) 3.370 67602
C(9) H(5) 3.250 .
C(9) H(6) 3.231 .
C(9) H(7) 2.950 .
C(9) H(8) 2.573 .
C(9) H(9) 3.158 .
C(9) H(10) 2.576 .
C(9) H(10) 3.314 67602
C(9) H(11) 3.125 .
C(9) H(36) 2.810 65501
C(9) H(43) 3.372 67602
C(9) H(44) 3.001 .
C(9) H(44) 3.514 67602
C(9) H(45) 3.590 67602
C(10) H(4) 2.039 .
C(10) H(5) 2.040 .
C(10) H(9) 2.053 .
C(10) H(10) 2.054 .
C(10) H(11) 2.054 .
C(10) H(36) 2.714 65501
C(10) H(44) 2.811 .
C(11) H(4) 3.249 .
C(11) H(9) 2.726 .
C(11) H(10) 3.300 .
C(11) H(11) 2.799 .
C(11) H(12) 2.915 .
C(11) H(13) 2.601 .
C(11) H(14) 3.263 .
C(11) H(36) 3.079 65501
C(11) H(39) 3.315 .
C(11) H(44) 3.479 .
C(12) H(1) 3.297 .
C(12) H(5) 2.053 .
C(12) H(12) 2.047 .
C(12) H(13) 2.056 .
C(12) H(14) 2.056 .
C(12) H(36) 3.484 65501
C(13) H(1) 3.473 .
C(13) H(4) 2.635 .
C(13) H(10) 3.435 67602
C(13) H(28) 3.452 65501
C(13) H(29) 3.364 .
C(13) H(30) 3.373 .
C(13) H(32) 3.411 66602
C(13) H(45) 3.531 67602
C(13) H(52) 3.288 64501
C(14) H(4) 2.683 .
C(14) H(4) 3.292 67602
C(14) H(5) 2.666 .
C(14) H(8) 3.564 67602
C(14) H(31) 3.512 56501
C(14) H(33) 3.467 56501
C(14) H(36) 3.257 65501
C(14) H(44) 2.998 .
C(14) H(46) 3.290 65501
C(14) H(51) 3.248 65501
C(15) H(5) 2.642 .
C(15) H(12) 3.296 67502
C(15) H(23) 3.371 67502
C(15) H(25) 3.429 .
C(16) H(3) 2.605 .
C(16) H(15) 3.285 .
C(16) H(16) 3.282 .
C(16) H(17) 2.976 .
C(16) H(18) 3.278 .
C(16) H(19) 2.638 .
C(16) H(23) 2.764 .
C(16) H(24) 3.328 .
C(16) H(25) 2.812 .
C(16) H(35) 3.493 .
C(17) H(3) 3.097 .
C(17) H(15) 2.056 .
C(17) H(17) 2.040 .
C(17) H(18) 2.041 .
C(17) H(19) 2.039 .
C(18) H(16) 3.245 .
C(18) H(17) 2.937 .
C(18) H(18) 2.595 .
C(18) H(19) 3.254 .
C(18) H(20) 3.170 .
C(18) H(21) 3.137 .
C(18) H(22) 2.593 .
C(18) H(40) 3.398 54501
C(19) H(15) 2.045 .
C(19) H(16) 2.027 .
C(19) H(20) 2.060 .
C(19) H(21) 2.059 .
C(19) H(22) 2.062 .
C(19) H(34) 3.026 .
C(19) H(35) 3.519 .
C(19) H(47) 3.131 57502
C(19) H(48) 3.203 57502
C(20) H(15) 3.246 .
C(20) H(20) 2.738 .
C(20) H(21) 2.771 .
C(20) H(22) 3.296 .
C(20) H(23) 3.130 .
C(20) H(24) 2.539 .
C(20) H(24) 3.364 57502
C(20) H(25) 3.112 .
C(20) H(34) 3.023 .
C(20) H(35) 2.978 .
C(20) H(47) 3.217 57502
C(20) H(48) 3.024 57502
C(21) H(3) 3.469 .
C(21) H(16) 2.042 .
C(21) H(23) 2.038 .
C(21) H(24) 2.039 .
C(21) H(25) 2.039 .
C(21) H(35) 2.970 .
C(21) H(48) 3.465 57502
C(22) H(3) 3.194 .
C(22) H(5) 3.189 54501
C(22) H(15) 2.651 .
C(22) H(29) 3.279 .
C(22) H(39) 3.296 54501
C(23) H(1) 3.349 45501
C(23) H(2) 3.135 45501
C(23) H(15) 2.699 .
C(23) H(15) 3.552 56502
C(23) H(16) 2.646 .
C(23) H(22) 3.455 56502
C(23) H(34) 3.278 .
C(23) H(47) 3.012 57502
C(23) H(49) 3.560 54501
C(24) H(12) 3.374 67502
C(24) H(14) 3.243 .
C(24) H(16) 2.647 .
C(24) H(16) 3.309 57502
C(24) H(34) 3.347 57502
C(24) H(35) 3.443 .
C(24) H(37) 3.482 57502
C(25) H(19) 3.491 .
C(25) H(26) 3.310 .
C(25) H(28) 3.299 .
C(25) H(29) 2.701 .
C(25) H(30) 2.814 .
C(25) H(34) 3.274 .
C(25) H(35) 2.660 .
C(25) H(38) 3.206 .
C(25) H(42) 3.177 57602
C(26) H(18) 3.373 .
C(26) H(19) 3.086 .
C(26) H(26) 2.057 .
C(26) H(27) 3.296 .
C(26) H(29) 2.036 .
C(26) H(30) 2.037 .
C(26) H(31) 3.346 .
C(26) H(32) 3.007 .
C(26) H(33) 2.625 .
C(26) H(42) 3.174 57602
C(27) H(18) 3.353 .
C(27) H(26) 3.543 56602
C(27) H(27) 2.055 .
C(27) H(27) 3.581 56602
C(27) H(28) 3.255 .
C(27) H(29) 3.174 .
C(27) H(30) 3.077 .
C(27) H(32) 3.159 .
C(27) H(33) 2.555 .
C(27) H(39) 3.316 54501
C(28) H(26) 2.052 .
C(28) H(26) 3.376 56602
C(28) H(28) 2.019 .
C(28) H(40) 3.347 54501
C(28) H(45) 3.055 57602
C(28) H(52) 3.552 54501
C(29) H(26) 3.253 .
C(29) H(27) 2.029 .
C(29) H(34) 2.580 .
C(29) H(35) 3.251 .
C(29) H(36) 3.198 .
C(29) H(38) 3.213 .
C(29) H(43) 3.438 57602
C(29) H(45) 3.180 57602
C(30) H(27) 3.286 .
C(30) H(28) 2.057 .
C(30) H(34) 2.043 .
C(30) H(35) 2.042 .
C(30) H(36) 2.930 .
C(30) H(37) 3.287 .
C(30) H(38) 2.520 .
C(30) H(43) 3.594 57602
C(31) H(7) 3.018 .
C(31) H(19) 2.995 .
C(31) H(26) 2.679 .
C(31) H(31) 2.056 .
C(31) H(32) 2.055 .
C(31) H(33) 2.057 .
C(32) H(7) 3.577 .
C(32) H(8) 3.216 66602
C(32) H(11) 3.096 54501
C(32) H(19) 3.396 .
C(32) H(26) 2.519 .
C(32) H(29) 2.033 .
C(32) H(30) 2.036 .
C(32) H(51) 3.518 64501
C(32) H(52) 3.481 57602
C(33) H(21) 3.573 .
C(33) H(24) 2.890 57502
C(33) H(28) 2.594 .
C(33) H(36) 2.057 .
C(33) H(37) 2.059 .
C(33) H(38) 2.057 .
C(34) H(9) 3.282 45501
C(34) H(24) 3.219 57502
C(34) H(28) 3.147 .
C(34) H(34) 2.051 .
C(34) H(35) 2.051 .
C(34) H(43) 3.243 57602
C(34) H(46) 3.118 .
C(35) H(26) 3.379 56501
C(35) H(39) 2.086 .
C(35) H(40) 3.370 .
C(35) H(41) 3.285 .
C(35) H(42) 2.041 .
C(35) H(43) 2.037 .
C(35) H(44) 2.035 .
C(35) H(45) 2.035 .
C(36) H(18) 3.140 56501
C(36) H(26) 3.065 56501
C(36) H(27) 3.254 56501
C(36) H(40) 2.100 .
C(36) H(42) 3.288 .
C(36) H(43) 3.315 .
C(36) H(44) 2.677 .
C(36) H(45) 2.866 .
C(37) H(15) 3.463 56501
C(37) H(18) 3.459 56501
C(37) H(27) 2.961 56501
C(37) H(39) 2.092 .
C(37) H(41) 3.275 .
C(37) H(46) 3.232 .
C(37) H(47) 2.601 .
C(37) H(49) 3.139 .
C(37) H(52) 3.212 .
C(38) H(27) 3.314 56501
C(38) H(39) 3.317 .
C(38) H(40) 2.053 .
C(38) H(41) 2.070 .
C(38) H(42) 3.332 .
C(38) H(46) 2.032 .
C(38) H(47) 2.565 .
C(38) H(48) 3.312 .
C(38) H(49) 2.975 .
C(38) H(50) 3.273 .
C(38) H(51) 2.899 .
C(38) H(52) 2.486 .
C(39) H(30) 3.231 57602
C(39) H(40) 3.286 .
C(39) H(42) 2.060 .
C(39) H(46) 2.618 .
C(39) H(51) 3.210 .
C(39) H(52) 3.208 .
C(40) H(30) 3.383 57602
C(40) H(39) 3.279 .
C(40) H(41) 2.052 .
C(40) H(43) 2.580 .
C(40) H(44) 3.176 .
C(40) H(45) 3.087 .
C(41) H(4) 2.915 67602
C(41) H(8) 3.329 67602
C(41) H(11) 3.240 .
C(41) H(33) 3.550 56501
C(41) H(38) 3.453 57602
C(41) H(39) 2.690 .
C(41) H(42) 2.696 .
C(42) H(9) 3.152 45501
C(42) H(37) 3.264 .
C(42) H(40) 2.731 .
C(42) H(41) 2.672 .
C(42) H(47) 2.058 .
C(42) H(48) 2.061 .
C(42) H(49) 2.058 .
C(42) H(50) 2.068 .
C(42) H(51) 2.067 .
C(42) H(52) 2.065 .
C(43) H(2) 3.437 46501
C(43) H(16) 3.564 57502
C(43) H(20) 3.060 57502
C(43) H(22) 3.433 56501
C(43) H(37) 3.487 .
C(43) H(40) 2.600 .
C(43) H(46) 2.037 .
C(43) H(50) 2.478 .
C(43) H(51) 3.263 .
C(43) H(52) 2.957 .
C(44) H(6) 2.988 46501
C(44) H(9) 3.193 45501
C(44) H(31) 3.333 46501
C(44) H(32) 3.127 57602
C(44) H(41) 3.203 .
C(44) H(46) 2.045 .
C(44) H(47) 3.291 .
C(44) H(48) 2.901 .
C(44) H(49) 2.505 .
H(1) C(1) 3.295 .
H(1) C(2) 2.054 .
H(1) C(4) 2.036 .
H(1) C(5) 3.251 .
H(1) C(7) 2.573 .
H(1) C(8) 3.171 .
H(1) C(12) 3.297 .
H(1) C(13) 3.473 .
H(1) C(23) 3.349 65501
H(1) H(2) 2.343 .
H(1) H(6) 2.867 .
H(1) H(12) 3.446 .
H(1) H(21) 2.538 65501
H(1) H(22) 3.338 65501
H(1) H(28) 2.973 65501
H(1) H(34) 3.188 65501
H(1) H(49) 3.593 64501
H(1) H(50) 3.565 64501
H(2) C(2) 3.301 .
H(2) C(3) 2.049 .
H(2) C(5) 2.049 .
H(2) C(6) 3.290 .
H(2) C(23) 3.135 65501
H(2) C(43) 3.437 64501
H(2) H(1) 2.343 .
H(2) H(3) 2.347 .
H(2) H(13) 3.142 67502
H(2) H(17) 3.511 66502
H(2) H(20) 3.360 65501
H(2) H(21) 2.848 65501
H(2) H(22) 2.717 65501
H(2) H(48) 3.302 64501
H(2) H(49) 2.708 64501
H(2) H(50) 3.350 64501
H(3) C(1) 3.306 .
H(3) C(3) 3.253 .
H(3) C(4) 2.038 .
H(3) C(6) 2.052 .
H(3) C(16) 2.605 .
H(3) C(17) 3.097 .
H(3) C(21) 3.469 .
H(3) C(22) 3.194 .
H(3) H(2) 2.347 .
H(3) H(3) 2.826 66502
H(3) H(17) 2.866 .
H(3) H(17) 2.965 66502
H(3) H(19) 3.128 .
H(3) H(23) 3.349 .
H(4) C(7) 3.286 .
H(4) C(8) 2.041 .
H(4) C(9) 3.370 67602
H(4) C(10) 2.039 .
H(4) C(11) 3.249 .
H(4) C(13) 2.635 .
H(4) C(14) 2.683 .
H(4) C(14) 3.292 67602
H(4) C(41) 2.915 67602
H(4) H(4) 2.685 67602
H(4) H(6) 3.480 .
H(4) H(7) 3.020 .
H(4) H(8) 2.383 .
H(4) H(9) 3.378 .
H(4) H(10) 2.364 .
H(4) H(10) 2.634 67602
H(4) H(11) 3.291 .
H(4) H(11) 3.301 67602
H(4) H(36) 3.184 65501
H(4) H(43) 2.747 67602
H(4) H(44) 3.081 .
H(4) H(44) 2.602 67602
H(4) H(45) 2.905 67602
H(5) C(7) 3.282 .
H(5) C(9) 3.250 .
H(5) C(10) 2.040 .
H(5) C(12) 2.053 .
H(5) C(14) 2.666 .
H(5) C(15) 2.642 .
H(5) C(22) 3.189 56501
H(5) H(9) 2.659 .
H(5) H(10) 3.587 .
H(5) H(11) 2.748 .
H(5) H(12) 2.980 .
H(5) H(13) 2.412 .
H(5) H(14) 3.507 .
H(5) H(17) 2.693 56501
H(5) H(18) 2.944 56501
H(5) H(19) 3.461 56501
H(5) H(36) 3.580 65501
H(5) H(39) 3.093 .
H(6) C(1) 3.390 .
H(6) C(2) 2.592 .
H(6) C(3) 2.828 .
H(6) C(7) 2.647 .
H(6) C(8) 2.040 .
H(6) C(9) 3.231 .
H(6) C(44) 2.988 64501
H(6) H(1) 2.867 .
H(6) H(4) 3.480 .
H(6) H(7) 1.584 .
H(6) H(8) 1.584 .
H(6) H(28) 3.154 65501
H(6) H(29) 3.088 .
H(6) H(30) 3.538 .
H(6) H(31) 3.580 .
H(6) H(32) 3.357 66602
H(6) H(50) 2.693 64501
H(6) H(51) 3.266 64501
H(6) H(52) 2.560 64501
H(7) S(2) 3.045 .
H(7) C(2) 3.282 .
H(7) C(7) 2.958 .
H(7) C(8) 2.040 .
H(7) C(9) 2.950 .
H(7) C(31) 3.018 .
H(7) C(32) 3.577 .
H(7) H(4) 3.020 .
H(7) H(6) 1.584 .
H(7) H(8) 1.584 .
H(7) H(10) 3.087 67602
H(7) H(11) 3.566 67602
H(7) H(29) 2.792 .
H(7) H(30) 2.484 .
H(7) H(31) 3.290 .
H(7) H(31) 3.372 66602
H(7) H(32) 3.509 66602
H(8) C(7) 3.289 .
H(8) C(8) 2.041 .
H(8) C(9) 2.573 .
H(8) C(14) 3.564 67602
H(8) C(32) 3.216 66602
H(8) C(41) 3.329 67602
H(8) H(4) 2.383 .
H(8) H(6) 1.584 .
H(8) H(7) 1.584 .
H(8) H(10) 3.119 67602
H(8) H(11) 3.095 67602
H(8) H(27) 3.587 65501
H(8) H(28) 3.152 65501
H(8) H(31) 3.178 66602
H(8) H(32) 2.846 66602
H(8) H(33) 3.088 66602
H(8) H(43) 3.558 67602
H(8) H(44) 3.373 67602
H(8) H(45) 2.606 67602
H(8) H(52) 3.215 64501
H(9) C(9) 3.158 .
H(9) C(10) 2.053 .
H(9) C(11) 2.726 .
H(9) C(34) 3.282 65501
H(9) C(42) 3.152 65501
H(9) C(44) 3.193 65501
H(9) H(4) 3.378 .
H(9) H(5) 2.659 .
H(9) H(10) 1.584 .
H(9) H(11) 1.584 .
H(9) H(31) 3.501 56501
H(9) H(36) 3.008 65501
H(9) H(37) 3.035 65501
H(9) H(38) 3.256 65501
H(9) H(41) 3.378 65501
H(9) H(46) 2.364 65501
H(9) H(50) 3.433 65501
H(9) H(51) 2.601 65501
H(10) C(9) 2.576 .
H(10) C(9) 3.314 67602
H(10) C(10) 2.054 .
H(10) C(11) 3.300 .
H(10) C(13) 3.435 67602
H(10) H(4) 2.364 .
H(10) H(4) 2.634 67602
H(10) H(5) 3.587 .
H(10) H(7) 3.087 67602
H(10) H(8) 3.119 67602
H(10) H(9) 1.584 .
H(10) H(11) 1.584 .
H(10) H(36) 3.425 65501
H(10) H(38) 3.514 65501
H(10) H(41) 3.421 65501
H(10) H(43) 3.216 67602
H(10) H(44) 3.140 .
H(10) H(44) 3.425 67602
H(10) H(46) 3.508 65501
H(10) H(51) 3.432 65501
H(11) C(9) 3.125 .
H(11) C(10) 2.054 .
H(11) C(11) 2.799 .
H(11) C(32) 3.096 56501
H(11) C(41) 3.240 .
H(11) H(4) 3.291 .
H(11) H(4) 3.301 67602
H(11) H(5) 2.748 .
H(11) H(7) 3.566 67602
H(11) H(8) 3.095 67602
H(11) H(9) 1.584 .
H(11) H(10) 1.584 .
H(11) H(31) 2.808 56501
H(11) H(33) 2.524 56501
H(11) H(39) 3.123 .
H(11) H(44) 2.587 .
H(11) H(45) 3.048 .
H(11) H(51) 3.238 65501
H(12) C(2) 3.218 .
H(12) C(3) 3.438 .
H(12) C(4) 3.489 67502
H(12) C(7) 2.975 .
H(12) C(11) 2.915 .
H(12) C(12) 2.047 .
H(12) C(15) 3.296 67502
H(12) C(24) 3.374 67502
H(12) H(1) 3.446 .
H(12) H(5) 2.980 .
H(12) H(12) 2.773 67502
H(12) H(13) 1.584 .
H(12) H(14) 1.584 .
H(12) H(14) 2.934 67502
H(12) H(23) 2.543 67502
H(12) H(25) 3.433 67502
H(13) C(4) 3.301 67502
H(13) C(7) 3.279 .
H(13) C(11) 2.601 .
H(13) C(12) 2.056 .
H(13) H(2) 3.142 67502
H(13) H(5) 2.412 .
H(13) H(12) 1.584 .
H(13) H(14) 1.584 .
H(13) H(17) 3.427 56501
H(13) H(20) 3.453 57502
H(13) H(21) 3.528 57502
H(14) Ge(1) 3.510 .
H(14) S(1) 3.165 .
H(14) C(1) 2.814 .
H(14) C(2) 2.583 .
H(14) C(3) 3.304 .
H(14) C(6) 3.585 .
H(14) C(7) 2.647 .
H(14) C(11) 3.263 .
H(14) C(12) 2.056 .
H(14) C(24) 3.243 .
H(14) H(5) 3.507 .
H(14) H(12) 1.584 .
H(14) H(12) 2.934 67502
H(14) H(13) 1.584 .
H(14) H(23) 3.162 .
H(14) H(25) 2.485 .
H(15) C(16) 3.285 .
H(15) C(17) 2.056 .
H(15) C(19) 2.045 .
H(15) C(20) 3.246 .
H(15) C(22) 2.651 .
H(15) C(23) 2.699 .
H(15) C(23) 3.552 56502
H(15) C(37) 3.463 54501
H(15) H(17) 3.009 .
H(15) H(18) 2.413 .
H(15) H(19) 3.507 .
H(15) H(20) 3.363 .
H(15) H(20) 3.044 56502
H(15) H(21) 3.340 .
H(15) H(22) 2.384 .
H(15) H(22) 3.147 56502
H(15) H(40) 2.537 54501
H(15) H(47) 3.473 54501
H(15) H(49) 3.485 54501
H(16) S(1) 3.197 57502
H(16) C(16) 3.282 .
H(16) C(18) 3.245 .
H(16) C(19) 2.027 .
H(16) C(21) 2.042 .
H(16) C(23) 2.646 .
H(16) C(24) 2.647 .
H(16) C(24) 3.309 57502
H(16) C(43) 3.564 57502
H(16) H(16) 3.505 57502
H(16) H(20) 2.636 .
H(16) H(21) 2.729 .
H(16) H(22) 3.568 .
H(16) H(23) 3.327 .
H(16) H(24) 2.309 .
H(16) H(24) 2.760 57502
H(16) H(25) 3.276 .
H(16) H(25) 3.042 57502
H(16) H(34) 3.146 .
H(16) H(35) 3.172 .
H(16) H(35) 3.077 57502
H(16) H(37) 3.344 57502
H(16) H(47) 3.056 57502
H(16) H(48) 3.159 57502
H(17) C(5) 3.259 .
H(17) C(6) 3.303 .
H(17) C(16) 2.976 .
H(17) C(17) 2.040 .
H(17) C(18) 2.937 .
H(17) H(2) 3.511 66502
H(17) H(3) 2.866 .
H(17) H(3) 2.965 66502
H(17) H(5) 2.693 54501
H(17) H(13) 3.427 54501
H(17) H(15) 3.009 .
H(17) H(18) 1.584 .
H(17) H(19) 1.584 .
H(18) C(16) 3.278 .
H(18) C(17) 2.041 .
H(18) C(18) 2.595 .
H(18) C(26) 3.373 .
H(18) C(27) 3.353 .
H(18) C(36) 3.140 54501
H(18) C(37) 3.459 54501
H(18) H(5) 2.944 54501
H(18) H(15) 2.413 .
H(18) H(17) 1.584 .
H(18) H(19) 1.584 .
H(18) H(26) 3.534 .
H(18) H(29) 3.540 .
H(18) H(33) 3.327 .
H(18) H(39) 2.365 54501
H(18) H(40) 3.015 54501
H(19) C(1) 3.317 .
H(19) C(5) 3.027 .
H(19) C(6) 2.619 .
H(19) C(16) 2.638 .
H(19) C(17) 2.039 .
H(19) C(18) 3.254 .
H(19) C(25) 3.491 .
H(19) C(26) 3.086 .
H(19) C(31) 2.995 .
H(19) C(32) 3.396 .
H(19) H(3) 3.128 .
H(19) H(5) 3.461 54501
H(19) H(15) 3.507 .
H(19) H(17) 1.584 .
H(19) H(18) 1.584 .
H(19) H(29) 2.404 .
H(19) H(31) 3.432 .
H(19) H(33) 3.145 .
H(19) H(39) 3.595 54501
H(19) H(50) 3.587 64501
H(20) S(1) 3.364 57502
H(20) C(18) 3.170 .
H(20) C(19) 2.060 .
H(20) C(20) 2.738 .
H(20) C(43) 3.060 57502
H(20) H(2) 3.360 45501
H(20) H(13) 3.453 57502
H(20) H(15) 3.363 .
H(20) H(15) 3.044 56502
H(20) H(16) 2.636 .
H(20) H(21) 1.584 .
H(20) H(22) 1.584 .
H(20) H(22) 3.323 56502
H(20) H(40) 3.236 57502
H(20) H(47) 2.238 57502
H(20) H(48) 3.310 57502
H(20) H(49) 3.264 57502
H(21) C(3) 3.227 45501
H(21) C(4) 3.363 45501
H(21) C(18) 3.137 .
H(21) C(19) 2.059 .
H(21) C(20) 2.771 .
H(21) C(33) 3.573 .
H(21) H(1) 2.538 45501
H(21) H(2) 2.848 45501
H(21) H(13) 3.528 57502
H(21) H(15) 3.340 .
H(21) H(16) 2.729 .
H(21) H(20) 1.584 .
H(21) H(22) 1.584 .
H(21) H(24) 3.371 57502
H(21) H(25) 3.434 57502
H(21) H(28) 3.568 .
H(21) H(34) 2.656 .
H(22) C(4) 3.532 45501
H(22) C(18) 2.593 .
H(22) C(19) 2.062 .
H(22) C(20) 3.296 .
H(22) C(23) 3.455 56502
H(22) C(43) 3.433 54501
H(22) H(1) 3.338 45501
H(22) H(2) 2.717 45501
H(22) H(15) 2.384 .
H(22) H(15) 3.147 56502
H(22) H(16) 3.568 .
H(22) H(20) 1.584 .
H(22) H(20) 3.323 56502
H(22) H(21) 1.584 .
H(22) H(22) 2.927 56502
H(22) H(47) 3.420 54501
H(22) H(47) 3.493 57502
H(22) H(49) 2.666 54501
H(23) C(1) 3.398 .
H(23) C(5) 3.147 .
H(23) C(6) 2.808 .
H(23) C(15) 3.371 67502
H(23) C(16) 2.764 .
H(23) C(20) 3.130 .
H(23) C(21) 2.038 .
H(23) H(3) 3.349 .
H(23) H(12) 2.543 67502
H(23) H(14) 3.162 .
H(23) H(16) 3.327 .
H(23) H(24) 1.584 .
H(23) H(25) 1.584 .
H(23) H(34) 3.527 57502
H(23) H(37) 3.377 57502
H(24) C(16) 3.328 .
H(24) C(20) 2.539 .
H(24) C(20) 3.364 57502
H(24) C(21) 2.039 .
H(24) C(33) 2.890 57502
H(24) C(34) 3.219 57502
H(24) H(16) 2.309 .
H(24) H(16) 2.760 57502
H(24) H(21) 3.371 57502
H(24) H(23) 1.584 .
H(24) H(25) 1.584 .
H(24) H(34) 2.479 57502
H(24) H(35) 3.598 .
H(24) H(35) 2.693 57502
H(24) H(36) 3.401 57502
H(24) H(37) 2.830 57502
H(25) Ge(1) 3.182 .
H(25) S(1) 2.813 .
H(25) C(1) 2.879 .
H(25) C(6) 2.875 .
H(25) C(15) 3.429 .
H(25) C(16) 2.812 .
H(25) C(20) 3.112 .
H(25) C(21) 2.039 .
H(25) H(12) 3.433 67502
H(25) H(14) 2.485 .
H(25) H(16) 3.276 .
H(25) H(16) 3.042 57502
H(25) H(21) 3.434 57502
H(25) H(23) 1.584 .
H(25) H(24) 1.584 .
H(25) H(35) 3.134 .
H(26) C(25) 3.310 .
H(26) C(26) 2.057 .
H(26) C(27) 3.543 56602
H(26) C(28) 2.052 .
H(26) C(28) 3.376 56602
H(26) C(29) 3.253 .
H(26) C(31) 2.679 .
H(26) C(32) 2.519 .
H(26) C(35) 3.379 54501
H(26) C(36) 3.065 54501
H(26) H(18) 3.534 .
H(26) H(26) 3.174 56602
H(26) H(27) 2.356 .
H(26) H(27) 2.842 56602
H(26) H(29) 3.403 .
H(26) H(30) 3.248 .
H(26) H(31) 3.433 .
H(26) H(32) 2.646 .
H(26) H(33) 2.005 .
H(26) H(39) 2.935 54501
H(26) H(45) 3.018 54501
H(27) C(26) 3.296 .
H(27) C(27) 2.055 .
H(27) C(27) 3.581 56602
H(27) C(29) 2.029 .
H(27) C(30) 3.286 .
H(27) C(36) 3.254 54501
H(27) C(37) 2.961 54501
H(27) C(38) 3.314 54501
H(27) H(8) 3.587 45501
H(27) H(26) 2.356 .
H(27) H(26) 2.842 56602
H(27) H(28) 2.320 .
H(27) H(32) 3.074 56602
H(27) H(33) 3.587 56602
H(27) H(40) 3.109 54501
H(27) H(45) 3.046 57602
H(27) H(52) 2.769 54501
H(28) C(13) 3.452 45501
H(28) C(25) 3.299 .
H(28) C(27) 3.255 .
H(28) C(28) 2.019 .
H(28) C(30) 2.057 .
H(28) C(33) 2.594 .
H(28) C(34) 3.147 .
H(28) H(1) 2.973 45501
H(28) H(6) 3.154 45501
H(28) H(8) 3.152 45501
H(28) H(21) 3.568 .
H(28) H(27) 2.320 .
H(28) H(34) 2.398 .
H(28) H(35) 3.490 .
H(28) H(36) 2.882 .
H(28) H(38) 3.367 .
H(28) H(45) 3.276 57602
H(28) H(52) 3.326 54501
H(29) Ge(1) 2.856 .
H(29) S(2) 3.524 .
H(29) C(1) 2.759 .
H(29) C(2) 3.391 .
H(29) C(6) 3.200 .
H(29) C(13) 3.364 .
H(29) C(22) 3.279 .
H(29) C(25) 2.701 .
H(29) C(26) 2.036 .
H(29) C(27) 3.174 .
H(29) C(32) 2.033 .
H(29) H(6) 3.088 .
H(29) H(7) 2.792 .
H(29) H(18) 3.540 .
H(29) H(19) 2.404 .
H(29) H(26) 3.403 .
H(29) H(30) 1.584 .
H(29) H(31) 2.184 .
H(29) H(32) 2.773 .
H(29) H(33) 2.506 .
H(29) H(50) 3.517 64501
H(30) Ge(1) 3.030 .
H(30) S(2) 2.694 .
H(30) C(13) 3.373 .
H(30) C(25) 2.814 .
H(30) C(26) 2.037 .
H(30) C(27) 3.077 .
H(30) C(32) 2.036 .
H(30) C(39) 3.231 57602
H(30) C(40) 3.383 57602
H(30) H(6) 3.538 .
H(30) H(7) 2.484 .
H(30) H(26) 3.248 .
H(30) H(29) 1.584 .
H(30) H(31) 2.495 .
H(30) H(32) 2.191 .
H(30) H(33) 2.782 .
H(30) H(41) 2.925 57602
H(30) H(42) 3.119 57602
H(31) C(14) 3.512 54501
H(31) C(26) 3.346 .
H(31) C(31) 2.056 .
H(31) C(44) 3.333 64501
H(31) H(6) 3.580 .
H(31) H(7) 3.290 .
H(31) H(7) 3.372 66602
H(31) H(8) 3.178 66602
H(31) H(9) 3.501 54501
H(31) H(11) 2.808 54501
H(31) H(19) 3.432 .
H(31) H(26) 3.433 .
H(31) H(29) 2.184 .
H(31) H(30) 2.495 .
H(31) H(31) 3.410 66602
H(31) H(32) 1.584 .
H(31) H(33) 1.584 .
H(31) H(50) 3.346 64501
H(31) H(51) 2.575 64501
H(32) C(13) 3.411 66602
H(32) C(26) 3.007 .
H(32) C(27) 3.159 .
H(32) C(31) 2.055 .
H(32) C(44) 3.127 57602
H(32) H(6) 3.357 66602
H(32) H(7) 3.509 66602
H(32) H(8) 2.846 66602
H(32) H(26) 2.646 .
H(32) H(27) 3.074 56602
H(32) H(29) 2.773 .
H(32) H(30) 2.191 .
H(32) H(31) 1.584 .
H(32) H(33) 1.584 .
H(32) H(45) 3.534 54501
H(32) H(51) 2.872 57602
H(32) H(52) 2.517 57602
H(33) C(14) 3.467 54501
H(33) C(26) 2.625 .
H(33) C(27) 2.555 .
H(33) C(31) 2.057 .
H(33) C(41) 3.550 54501
H(33) H(8) 3.088 66602
H(33) H(11) 2.524 54501
H(33) H(18) 3.327 .
H(33) H(19) 3.145 .
H(33) H(26) 2.005 .
H(33) H(27) 3.587 56602
H(33) H(29) 2.506 .
H(33) H(30) 2.782 .
H(33) H(31) 1.584 .
H(33) H(32) 1.584 .
H(33) H(39) 3.077 54501
H(33) H(44) 3.570 54501
H(33) H(45) 2.845 54501
H(34) C(19) 3.026 .
H(34) C(20) 3.023 .
H(34) C(23) 3.278 .
H(34) C(24) 3.347 57502
H(34) C(25) 3.274 .
H(34) C(29) 2.580 .
H(34) C(30) 2.043 .
H(34) C(34) 2.051 .
H(34) H(1) 3.18( 45501
H(34) H(16) 3.146 .
H(34) H(21) 2.656 .
H(34) H(23) 3.527 57502
H(34) H(24) 2.479 57502
H(34) H(28) 2.398 .
H(34) H(35) 1.584 .
H(34) H(36) 2.210 .
H(34) H(37) 2.516 .
H(34) H(38) 2.791 .
H(35) Ge(1) 2.891 .
H(35) S(1) 2.627 .
H(35) C(16) 3.493 .
H(35) C(19) 3.519 .
H(35) C(20) 2.978 .
H(35) C(21) 2.970 .
H(35) C(24) 3.443 .
H(35) C(25) 2.660 .
H(35) C(29) 3.251 .
H(35) C(30) 2.042 .
H(35) C(34) 2.051 .
H(35) H(16) 3.172 .
H(35) H(16) 3.077 57502
H(35) H(24) 3.598 .
H(35) H(24) 2.693 57502
H(35) H(25) 3.134 .
H(35) H(28) 3.490 .
H(35) H(34) 1.584 .
H(35) H(36) 2.789 .
H(35) H(37) 2.208 .
H(35) H(38) 2.518 .
H(36) C(7) 3.556 45501
H(36) C(8) 3.236 45501
H(36) C(9) 2.810 45501
H(36) C(10) 2.714 45501
H(36) C(11) 3.079 45501
H(36) C(12) 3.484 45501
H(36) C(14) 3.257 45501
H(36) C(29) 3.198 .
H(36) C(30) 2.930 .
H(36) C(33) 2.057 .
H(36) H(4) 3.184 45501
H(36) H(5) 3.580 45501
H(36) H(9) 3.008 45501
H(36) H(10) 3.425 45501
H(36) H(24) 3.401 57502
H(36) H(28) 2.882 .
H(36) H(34) 2.210 .
H(36) H(35) 2.789 .
H(36) H(37) 1.584 .
H(36) H(38) 1.584 .
H(36) H(43) 3.162 57602
H(36) H(46) 3.532 .
H(37) S(1) 3.218 .
H(37) C(24) 3.482 57502
H(37) C(30) 3.287 .
H(37) C(33) 2.059 .
H(37) C(42) 3.264 .
H(37) C(43) 3.487 .
H(37) H(9) 3.035 45501
H(37) H(16) 3.344 57502
H(37) H(23) 3.377 57502
H(37) H(24) 2.830 57502
H(37) H(34) 2.516 .
H(37) H(35) 2.208 .
H(37) H(36) 1.584 .
H(37) H(38) 1.584 .
H(37) H(46) 2.449 .
H(37) H(47) 3.502 .
H(37) H(48) 3.130 .
H(38) S(1) 3.422 .
H(38) C(25) 3.206 .
H(38) C(29) 3.213 .
H(38) C(30) 2.520 .
H(38) C(33) 2.057 .
H(38) C(41) 3.453 57602
H(38) H(9) 3.256 45501
H(38) H(10) 3.514 45501
H(38) H(28) 3.367 .
H(38) H(34) 2.791 .
H(38) H(35) 2.518 .
H(38) H(36) 1.584 .
H(38) H(37) 1.584 .
H(38) H(41) 3.222 .
H(38) H(42) 3.213 57602
H(38) H(43) 2.516 57602
H(38) H(46) 2.993 .
H(39) Ru(1) 2.792 .
H(39) C(11) 3.315 .
H(39) C(22) 3.296 56501
H(39) C(27) 3.316 56501
H(39) C(35) 2.086 .
H(39) C(37) 2.092 .
H(39) C(38) 3.317 .
H(39) C(40) 3.279 .
H(39) C(41) 2.690 .
H(39) H(5) 3.093 .
H(39) H(11) 3.123 .
H(39) H(18) 2.365 56501
H(39) H(19) 3.595 56501
H(39) H(26) 2.935 56501
H(39) H(33) 3.077 56501
H(39) H(40) 2.406 .
H(39) H(43) 3.598 .
H(39) H(44) 2.567 .
H(39) H(45) 2.881 .
H(40) Ru(1) 2.932 .
H(40) C(18) 3.398 56501
H(40) C(28) 3.347 56501
H(40) C(35) 3.370 .
H(40) C(36) 2.100 .
H(40) C(38) 2.053 .
H(40) C(39) 3.286 .
H(40) C(42) 2.731 .
H(40) C(43) 2.600 .
H(40) H(15) 2.537 56501
H(40) H(18) 3.015 56501
H(40) H(20) 3.236 57502
H(40) H(27) 3.109 56501
H(40) H(39) 2.406 .
H(40) H(46) 3.515 .
H(40) H(47) 2.177 .
H(40) H(48) 3.540 .
H(40) H(49) 2.615 .
H(40) H(52) 3.360 .
H(41) Ru(1) 2.813 .
H(41) S(2) 3.092 57602
H(41) C(35) 3.285 .
H(41) C(37) 3.275 .
H(41) C(38) 2.070 .
H(41) C(40) 2.052 .
H(41) C(42) 2.672 .
H(41) C(44) 3.203 .
H(41) H(9) 3.378 45501
H(41) H(10) 3.421 45501
H(41) H(30) 2.925 57602
H(41) H(38) 3.222 .
H(41) H(42) 2.349 .
H(41) H(46) 2.454 .
H(41) H(51) 2.932 .
H(41) H(52) 3.397 .
H(42) Ru(1) 2.955 .
H(42) S(2) 2.917 57602
H(42) C(25) 3.177 57602
H(42) C(26) 3.174 57602
H(42) C(35) 2.041 .
H(42) C(36) 3.288 .
H(42) C(38) 3.332 .
H(42) C(39) 2.060 .
H(42) C(41) 2.696 .
H(42) H(30) 3.119 57602
H(42) H(38) 3.213 57602
H(42) H(41) 2.349 .
H(42) H(42) 3.555 57602
H(42) H(43) 2.399 .
H(42) H(44) 3.439 .
H(42) H(45) 3.242 .
H(43) S(2) 3.550 .
H(43) C(9) 3.372 67602
H(43) C(29) 3.438 57602
H(43) C(30) 3.594 57602
H(43) C(34) 3.243 57602
H(43) C(35) 2.037 .
H(43) C(36) 3.315 .
H(43) C(40) 2.580 .
H(43) H(4) 2.747 67602
H(43) H(8) 3.558 67602
H(43) H(10) 3.216 67602
H(43) H(36) 3.162 57602
H(43) H(38) 2.516 57602
H(43) H(39) 3.598 .
H(43) H(42) 2.399 .
H(43) H(44) 1.584 .
H(43) H(45) 1.584 .
H(44) Ru(1) 3.362 .
H(44) S(2) 3.346 .
H(44) C(9) 3.001 .
H(44) C(9) 3.514 67602
H(44) C(10) 2.811 .
H(44) C(11) 3.479 .
H(44) C(14) 2.998 .
H(44) C(35) 2.035 .
H(44) C(36) 2.677 .
H(44) C(40) 3.176 .
H(44) H(4) 3.081 .
H(44) H(4) 2.602 67602
H(44) H(8) 3.373 67602
H(44) H(10) 3.140 .
H(44) H(10) 3.425 67602
H(44) H(11) 2.587 .
H(44) H(33) 3.570 56501
H(44) H(39) 2.567 .
H(44) H(42) 3.439 .
H(44) H(43) 1.584 .
H(44) H(45) 1.584 .
H(45) C(9) 3.590 67602
H(45) C(13) 3.531 67602
H(45) C(28) 3.055 57602
H(45) C(29) 3.180 57602
H(45) C(35) 2.035 .
H(45) C(36) 2.866 .
H(45) C(40) 3.087 .
H(45) H(4) 2.905 67602
H(45) H(8) 2.606 67602
H(45) H(11) 3.048 .
H(45) H(26) 3.018 56501
H(45) H(27) 3.046 57602
H(45) H(28) 3.276 57602
H(45) H(32) 3.534 56501
H(45) H(33) 2.845 56501
H(45) H(39) 2.881 .
H(45) H(42) 3.242 .
H(45) H(43) 1.584 .
H(45) H(44) 1.584 .
H(46) Ru(1) 3.511 .
H(46) C(14) 3.290 45501
H(46) C(34) 3.118 .
H(46) C(37) 3.232 .
H(46) C(38) 2.032 .
H(46) C(39) 2.618 .
H(46) C(43) 2.037 .
H(46) C(44) 2.045 .
H(46) H(9) 2.364 45501
H(46) H(10) 3.508 45501
H(46) H(36) 3.532 .
H(46) H(37) 2.449 .
H(46) H(38) 2.993 .
H(46) H(40) 3.515 .
H(46) H(41) 2.454 .
H(46) H(47) 2.507 .
H(46) H(48) 2.190 .
H(46) H(49) 2.777 .
H(46) H(50) 2.525 .
H(46) H(51) 2.193 .
H(46) H(52) 2.779 .
H(47) Ru(1) 3.549 .
H(47) S(1) 3.051 .
H(47) C(19) 3.131 57502
H(47) C(20) 3.217 57502
H(47) C(23) 3.012 57502
H(47) C(37) 2.601 .
H(47) C(38) 2.565 .
H(47) C(42) 2.058 .
H(47) C(44) 3.291 .
H(47) H(15) 3.473 56501
H(47) H(16) 3.056 57502
H(47) H(20) 2.238 57502
H(47) H(22) 3.420 56501
H(47) H(22) 3.493 57502
H(47) H(37) 3.502 .
H(47) H(40) 2.177 .
H(47) H(46) 2.507 .
H(47) H(48) 1.584 .
H(47) H(49) 1.584 .
H(47) H(50) 3.402 .
H(48) C(19) 3.203 57502
H(48) C(20) 3.024 57502
H(48) C(21) 3.465 57502
H(48) C(38) 3.312 .
H(48) C(42) 2.061 .
H(48) C(44) 2.901 .
H(48) H(2) 3.302 46501
H(48) H(16) 3.159 57502
H(48) H(20) 3.310 57502
H(48) H(37) 3.130 .
H(48) H(40) 3.540 .
H(48) H(46) 2.190 .
H(48) H(47) 1.584 .
H(48) H(49) 1.584 .
H(48) H(50) 2.673 .
H(48) H(51) 3.519 .
H(48) H(52) 3.562 .
H(49) C(4) 3.244 46501
H(49) C(23) 3.560 56501
H(49) C(37) 3.139 .
H(49) C(38) 2.975 .
H(49) C(42) 2.058 .
H(49) C(44) 2.505 .
H(49) H(1) 3.593 46501
H(49) H(2) 2.708 46501
H(49) H(15) 3.485 56501
H(49) H(20) 3.264 57502
H(49) H(22) 2.666 56501
H(49) H(40) 2.615 .
H(49) H(46) 2.777 .
H(49) H(47) 1.584 .
H(49) H(48) 1.584 .
H(49) H(50) 2.280 .
H(49) H(51) 3.411 .
H(49) H(52) 2.755 .
H(50) C(3) 3.332 46501
H(50) C(4) 3.211 46501
H(50) C(38) 3.273 .
H(50) C(42) 2.068 .
H(50) C(43) 2.478 .
H(50) H(1) 3.565 46501
H(50) H(2) 3.350 46501
H(50) H(6) 2.693 46501
H(50) H(9) 3.433 45501
H(50) H(19) 3.587 46501
H(50) H(29) 3.517 46501
H(50) H(31) 3.346 46501
H(50) H(46) 2.525 .
H(50) H(47) 3.402 .
H(50) H(48) 2.673 .
H(50) H(49) 2.280 .
H(50) H(51) 1.584 .
H(50) H(52) 1.584 .
H(51) C(14) 3.248 45501
H(51) C(32) 3.518 46501
H(51) C(38) 2.899 .
H(51) C(39) 3.210 .
H(51) C(42) 2.067 .
H(51) C(43) 3.263 .
H(51) H(6) 3.266 46501
H(51) H(9) 2.601 45501
H(51) H(10) 3.432 45501
H(51) H(11) 3.238 45501
H(51) H(31) 2.575 46501
H(51) H(32) 2.872 57602
H(51) H(41) 2.932 .
H(51) H(46) 2.193 .
H(51) H(48) 3.519 .
H(51) H(49) 3.411 .
H(51) H(50) 1.584 .
H(51) H(52) 1.584 .
H(52) C(13) 3.288 46501
H(52) C(28) 3.552 56501
H(52) C(32) 3.481 57602
H(52) C(37) 3.212 .
H(52) C(38) 2.486 .
H(52) C(39) 3.208 .
H(52) C(42) 2.065 .
H(52) C(43) 2.957 .
H(52) H(6) 2.560 46501
H(52) H(8) 3.215 46501
H(52) H(27) 2.769 56501
H(52) H(28) 3.326 56501
H(52) H(32) 2.517 57602
H(52) H(40) 3.360 .
H(52) H(41) 3.397 .
H(52) H(46) 2.779 .
H(52) H(48) 3.562 .
H(52) H(49) 2.755 .
H(52) H(50) 1.584 .
H(52) H(51) 1.584 .

loop_
_geom_torsion_atom_site_label_1
_geom_torsion_atom_site_label_2
_geom_torsion_atom_site_label_3
_geom_torsion_atom_site_label_4
_geom_torsion
S(1) Ru(1) S(2) Ge(1) -8.10(3)
S(2) Ru(1) S(1) Ge(1) 8.15(3)
S(1) Ru(1) C(35) C(36) 31.5(3)
S(1) Ru(1) C(35) C(40) 163.0(2)
S(1) Ru(1) C(35) C(41) -79.8(4)
C(35) Ru(1) S(1) Ge(1) 111.3(2)
S(1) Ru(1) C(36) C(35) -167.31(17)
S(1) Ru(1) C(36) C(37) 62.3(2)
C(36) Ru(1) S(1) Ge(1) 134.12(12)
S(1) Ru(1) C(37) C(36) -131.0(2)
S(1) Ru(1) C(37) C(38) 95.7(2)
C(37) Ru(1) S(1) Ge(1) 168.49(13)
S(1) Ru(1) C(38) C(37) -91.7(2)
S(1) Ru(1) C(38) C(39) 135.6(2)
S(1) Ru(1) C(38) C(42) 25.4(3)
C(38) Ru(1) S(1) Ge(1) -154.17(12)
S(1) Ru(1) C(39) C(38) -57.9(3)
S(1) Ru(1) C(39) C(40) 170.9(2)
C(39) Ru(1) S(1) Ge(1) -122.22(13)
S(1) Ru(1) C(40) C(35) -160.1(2)
S(1) Ru(1) C(40) C(39) -25.0(4)
C(40) Ru(1) S(1) Ge(1) -103.6(3)
S(2) Ru(1) C(35) C(36) 132.7(2)
S(2) Ru(1) C(35) C(40) -95.77(19)
S(2) Ru(1) C(35) C(41) 21.4(3)
C(35) Ru(1) S(2) Ge(1) -167.82(11)
S(2) Ru(1) C(36) C(35) -58.7(2)
S(2) Ru(1) C(36) C(37) 170.92(17)
C(36) Ru(1) S(2) Ge(1) -135.33(12)
S(2) Ru(1) C(37) C(36) -22.3(4)
S(2) Ru(1) C(37) C(38) -155.7(2)
C(37) Ru(1) S(2) Ge(1) -119.1(2)
S(2) Ru(1) C(38) C(37) 153.9(3)
S(2) Ru(1) C(38) C(39) 21.3(5)
S(2) Ru(1) C(38) C(42) -89.0(4)
C(38) Ru(1) S(2) Ge(1) 108.6(3)
S(2) Ru(1) C(39) C(38) -171.6(2)
S(2) Ru(1) C(39) C(40) 57.1(2)
C(39) Ru(1) S(2) Ge(1) 124.05(16)
S(2) Ru(1) C(40) C(35) 90.0(2)
S(2) Ru(1) C(40) C(39) -134.9(2)
C(40) Ru(1) S(2) Ge(1) 155.32(13)
C(35) Ru(1) C(36) C(37) -130.4(3)
C(36) Ru(1) C(35) C(40) 131.5(3)
C(36) Ru(1) C(35) C(41) -111.3(4)
C(35) Ru(1) C(37) C(36) 30.5(2)
C(35) Ru(1) C(37) C(38) -102.8(2)
C(37) Ru(1) C(35) C(36) -30.8(2)
C(37) Ru(1) C(35) C(40) 100.8(2)
C(37) Ru(1) C(35) C(41) -142.0(4)
C(35) Ru(1) C(38) C(37) 67.4(2)
C(35) Ru(1) C(38) C(39) -65.3(2)
C(35) Ru(1) C(38) C(42) -175.5(4)
C(38) Ru(1) C(35) C(36) -66.9(2)
C(38) Ru(1) C(35) C(40) 64.6(2)
C(38) Ru(1) C(35) C(41) -178.2(4)
C(35) Ru(1) C(39) C(38) 104.2(3)
C(35) Ru(1) C(39) C(40) -27.0(2)
C(39) Ru(1) C(35) C(36) -103.8(2)
C(39) Ru(1) C(35) C(40) 27.7(2)
C(39) Ru(1) C(35) C(41) 144.9(4)
C(35) Ru(1) C(40) C(39) 135.1(3)
C(40) Ru(1) C(35) C(36) -131.5(3)
C(40) Ru(1) C(35) C(41) 117.2(4)
C(36) Ru(1) C(37) C(38) -133.4(3)
C(37) Ru(1) C(36) C(35) 130.4(3)
C(36) Ru(1) C(38) C(37) 29.4(2)
C(36) Ru(1) C(38) C(39) -103.3(3)
C(36) Ru(1) C(38) C(42) 146.5(4)
C(38) Ru(1) C(36) C(35) 102.5(2)
C(38) Ru(1) C(36) C(37) -27.8(2)
C(36) Ru(1) C(39) C(38) 66.4(2)
C(36) Ru(1) C(39) C(40) -64.8(2)
C(39) Ru(1) C(36) C(35) 65.4(2)
C(39) Ru(1) C(36) C(37) -64.9(2)
C(36) Ru(1) C(40) C(35) -30.3(2)
C(36) Ru(1) C(40) C(39) 104.8(2)
C(40) Ru(1) C(36) C(35) 28.8(2)
C(40) Ru(1) C(36) C(37) -101.6(2)
C(37) Ru(1) C(38) C(39) -132.7(4)
C(37) Ru(1) C(38) C(42) 117.1(4)
C(38) Ru(1) C(37) C(36) 133.4(3)
C(37) Ru(1) C(39) C(38) 28.4(2)
C(37) Ru(1) C(39) C(40) -102.8(2)
C(39) Ru(1) C(37) C(36) 104.2(2)
C(39) Ru(1) C(37) C(38) -29.2(2)
C(37) Ru(1) C(40) C(35) -69.0(2)
C(37) Ru(1) C(40) C(39) 66.1(2)
C(40) Ru(1) C(37) C(36) 67.0(2)
C(40) Ru(1) C(37) C(38) -66.4(2)
C(38) Ru(1) C(39) C(40) -131.2(4)
C(39) Ru(1) C(38) C(37) 132.7(4)
C(39) Ru(1) C(38) C(42) -110.2(5)
C(38) Ru(1) C(40) C(35) -105.3(2)
C(38) Ru(1) C(40) C(39) 29.9(2)
C(40) Ru(1) C(38) C(37) 102.9(2)
C(40) Ru(1) C(38) C(39) -29.7(2)
C(40) Ru(1) C(38) C(42) -140.0(4)
C(39) Ru(1) C(40) C(35) -135.1(3)
C(40) Ru(1) C(39) C(38) 131.2(4)
S(1) Ge(1) S(2) Ru(1) 8.41(3)
S(2) Ge(1) S(1) Ru(1) -8.36(3)
S(1) Ge(1) C(1) C(2) 80.6(2)
S(1) Ge(1) C(1) C(6) -98.9(2)
C(1) Ge(1) S(1) Ru(1) -128.00(13)
S(1) Ge(1) C(25) C(26) -158.4(2)
S(1) Ge(1) C(25) C(30) 16.9(3)
C(25) Ge(1) S(1) Ru(1) 98.21(12)
S(2) Ge(1) C(1) C(2) -22.6(2)
S(2) Ge(1) C(1) C(6) 157.9(2)
C(1) Ge(1) S(2) Ru(1) 125.02(11)
S(2) Ge(1) C(25) C(26) -60.1(2)
S(2) Ge(1) C(25) C(30) 115.2(2)
C(25) Ge(1) S(2) Ru(1) -110.26(9)
C(1) Ge(1) C(25) C(26) 67.4(3)
C(1) Ge(1) C(25) C(30) -117.3(2)
C(25) Ge(1) C(1) C(2) -143.2(2)
C(25) Ge(1) C(1) C(6) 37.3(2)
Ge(1) C(1) C(2) C(3) 175.1(2)
Ge(1) C(1) C(2) C(7) -9.0(4)
Ge(1) C(1) C(6) C(5) -174.9(2)
Ge(1) C(1) C(6) C(16) 10.2(4)
C(2) C(1) C(6) C(5) 5.5(4)
C(2) C(1) C(6) C(16) -169.3(2)
C(6) C(1) C(2) C(3) -5.4(4)
C(6) C(1) C(2) C(7) 170.5(2)
C(1) C(2) C(3) C(4) 1.7(5)
C(1) C(2) C(7) C(8) 101.0(3)
C(1) C(2) C(7) C(12) -86.1(4)
C(3) C(2) C(7) C(8) -83.0(4)
C(3) C(2) C(7) C(12) 89.9(3)
C(7) C(2) C(3) C(4) -174.6(3)
C(2) C(3) C(4) C(5) 2.0(5)
C(3) C(4) C(5) C(6) -1.9(5)
C(4) C(5) C(6) C(1) -2.0(5)
C(4) C(5) C(6) C(16) 173.2(3)
C(1) C(6) C(16) C(17) -110.2(3)
C(1) C(6) C(16) C(21) 75.5(4)
C(5) C(6) C(16) C(17) 74.8(4)
C(5) C(6) C(16) C(21) -99.5(3)
C(2) C(7) C(8) C(9) 173.5(3)
C(2) C(7) C(8) C(13) -6.2(5)
C(2) C(7) C(12) C(11) -173.2(3)
C(2) C(7) C(12) C(15) 4.5(5)
C(8) C(7) C(12) C(11) -0.3(5)
C(8) C(7) C(12) C(15) 177.4(3)
C(12) C(7) C(8) C(9) 0.6(4)
C(12) C(7) C(8) C(13) -179.1(3)
C(7) C(8) C(9) C(10) -1.5(5)
C(13) C(8) C(9) C(10) 178.2(3)
C(8) C(9) C(10) C(11) 2.0(5)
C(8) C(9) C(10) C(14) -175.2(3)
C(9) C(10) C(11) C(12) -1.7(5)
C(14) C(10) C(11) C(12) 175.6(3)
C(10) C(11) C(12) C(7) 0.8(5)
C(10) C(11) C(12) C(15) -177.0(3)
C(6) C(16) C(17) C(18) -179.9(2)
C(6) C(16) C(17) C(22) -0.3(5)
C(6) C(16) C(21) C(20) -179.8(3)
C(6) C(16) C(21) C(24) 2.2(4)
C(17) C(16) C(21) C(20) 5.8(4)
C(17) C(16) C(21) C(24) -172.2(3)
C(21) C(16) C(17) C(18) -5.7(5)
C(21) C(16) C(17) C(22) 173.9(3)
C(16) C(17) C(18) C(19) 0.9(5)
C(22) C(17) C(18) C(19) -178.8(3)
C(17) C(18) C(19) C(20) 3.8(6)
C(17) C(18) C(19) C(23) -175.9(4)
C(18) C(19) C(20) C(21) -3.7(6)
C(23) C(19) C(20) C(21) 176.0(4)
C(19) C(20) C(21) C(16) -1.0(5)
C(19) C(20) C(21) C(24) 177.0(3)
Ge(1) C(25) C(26) C(27) 175.4(2)
Ge(1) C(25) C(26) C(31) -4.6(4)
Ge(1) C(25) C(30) C(29) -175.6(2)
Ge(1) C(25) C(30) C(33) 2.2(5)
C(26) C(25) C(30) C(29) -0.4(5)
C(26) C(25) C(30) C(33) 177.4(3)
C(30) C(25) C(26) C(27) -0.1(4)
C(30) C(25) C(26) C(31) 179.9(2)
C(25) C(26) C(27) C(28) -0.1(4)
C(25) C(26) C(31) C(32) -170.7(3)
C(27) C(26) C(31) C(32) 9.4(5)
C(31) C(26) C(27) C(28) 179.9(3)
C(26) C(27) C(28) C(29) 0.8(6)
C(27) C(28) C(29) C(30) -1.4(6)
C(28) C(29) C(30) C(25) 1.1(6)
C(28) C(29) C(30) C(33) -176.8(3)
C(25) C(30) C(33) C(34) -98.4(4)
C(29) C(30) C(33) C(34) 79.5(5)
Ru(1) C(35) C(36) C(37) 58.5(3)
Ru(1) C(35) C(40) C(39) -50.2(3)
C(36) C(35) C(40) Ru(1) 51.0(3)
C(36) C(35) C(40) C(39) 0.8(5)
C(40) C(35) C(36) Ru(1) -53.0(3)
C(40) C(35) C(36) C(37) 5.5(6)
C(41) C(35) C(36) Ru(1) 120.5(4)
C(41) C(35) C(36) C(37) 179.1(4)
C(41) C(35) C(40) Ru(1) -122.4(4)
C(41) C(35) C(40) C(39) -172.6(4)
Ru(1) C(36) C(37) C(38) 53.5(3)
C(35) C(36) C(37) Ru(1) -59.0(3)
C(35) C(36) C(37) C(38) -5.5(6)
Ru(1) C(37) C(38) C(39) 50.1(3)
Ru(1) C(37) C(38) C(42) -126.9(3)
C(36) C(37) C(38) Ru(1) -51.1(3)
C(36) C(37) C(38) C(39) -0.9(5)
C(36) C(37) C(38) C(42) -178.0(3)
Ru(1) C(38) C(39) C(40) 58.6(3)
Ru(1) C(38) C(42) C(43) -72.3(5)
Ru(1) C(38) C(42) C(44) 164.0(3)
C(37) C(38) C(39) Ru(1) -51.3(3)
C(37) C(38) C(39) C(40) 7.3(5)
C(37) C(38) C(42) C(43) 19.6(6)
C(37) C(38) C(42) C(44) -104.1(4)
C(39) C(38) C(42) C(43) -157.5(4)
C(39) C(38) C(42) C(44) 78.9(5)
C(42) C(38) C(39) Ru(1) 125.9(3)
C(42) C(38) C(39) C(40) -175.5(3)
Ru(1) C(39) C(40) C(35) 51.6(3)
C(38) C(39) C(40) Ru(1) -59.0(3)
C(38) C(39) C(40) C(35) -7.4(6)
